data_4105999
loop_
_publ_author_name
'Holger Braunschweig'
'Marco Fuss'
'Thomas Kupfer'
'Krzysztof Radacki'

_publ_contact_author_address
; Institut fuer Anorganische Chemie
Universitaet Wuerzburg
Am Hubland
97074 Wuerzburg, Germany
;
_publ_contact_author_email H.Braunschweig@mail.uni-wuerzburg.de
_publ_contact_author_fax +49-931-31-84623
_publ_contact_author_name 'Prof. Dr. Holger Braunschweig'
_publ_contact_author_phone +49-931-31-85260
_publ_section_title
;
 Selective Dilithiation of [Ti(\h5-C5H5)(\h8-C8H8)] and Subsequent
 Conversion into Neutral and Cationic ansa-Complexes
;
_journal_name_full 'Journal of the American Chemical Society'
_journal_page_first 5780
_journal_page_last 5783
_journal_paper_doi 10.1021/ja2014218
_journal_volume 133
_journal_year 2011
_chemical_formula_moiety 'C29 H47 Sn2 Ti, F6 P, C H2 Cl2'
_chemical_formula_sum 'C30 H49 Cl2 F6 P Sn2 Ti'
_chemical_formula_weight 910.84
_chemical_name_common
;
?
;
_chemical_name_systematic
; 
?
;
_space_group_IT_number 2
_symmetry_cell_setting triclinic
_symmetry_space_group_name_Hall '-P 1'
_symmetry_space_group_name_H-M 'P -1'
_atom_sites_solution_hydrogens geom
_atom_sites_solution_primary direct
_atom_sites_solution_secondary difmap
_audit_creation_method SHELXL-97
_cell_angle_alpha 107.964(4)
_cell_angle_beta 107.450(4)
_cell_angle_gamma 91.856(4)
_cell_formula_units_Z 4
_cell_length_a 14.1403(14)
_cell_length_b 15.4363(15)
_cell_length_c 18.3855(19)
_cell_measurement_reflns_used 7977
_cell_measurement_temperature 100(2)
_cell_measurement_theta_max 26.10
_cell_measurement_theta_min 2.30
_cell_volume 3607.1(6)
_computing_cell_refinement 'Saint+ ver. 7.53A (Bruker AXS)'
_computing_data_collection 'APEX2 ver. 2008.3 (Bruker AXS)'
_computing_data_reduction 'Saint+ ver. 7.53A (Bruker AXS)'
_computing_molecular_graphics 'XP ver. 5.1 (Bruker AXS, 1998)'
_computing_publication_material 'SHELXL-97 (Sheldrick, 2008)'
_computing_structure_refinement 'SHELXL-97 (Sheldrick, 2008)'
_computing_structure_solution 'SHELXS-97 (Sheldrick, 2008)'
_diffrn_ambient_temperature 100(2)
_diffrn_measured_fraction_theta_full 0.997
_diffrn_measured_fraction_theta_max 0.990
_diffrn_measurement_device_type 'Bruker APEX-II CCD'
_diffrn_measurement_method '\f and \w scans'
_diffrn_radiation_monochromator 'multi-layer mirror'
_diffrn_radiation_source 'rotating anode'
_diffrn_radiation_type MoK\a
_diffrn_radiation_wavelength 0.71073
_diffrn_reflns_av_R_equivalents 0.0293
_diffrn_reflns_av_sigmaI/netI 0.0146
_diffrn_reflns_limit_h_max 17
_diffrn_reflns_limit_h_min -17
_diffrn_reflns_limit_k_max 19
_diffrn_reflns_limit_k_min -19
_diffrn_reflns_limit_l_max 22
_diffrn_reflns_limit_l_min -22
_diffrn_reflns_number 122478
_diffrn_reflns_theta_full 26.00
_diffrn_reflns_theta_max 26.12
_diffrn_reflns_theta_min 1.40
_exptl_absorpt_coefficient_mu 1.833
_exptl_absorpt_correction_T_max 0.7453
_exptl_absorpt_correction_T_min 0.6348
_exptl_absorpt_correction_type multi-scan
_exptl_absorpt_process_details 'Sadabs 2008/1 (Brucker 2008)'
_exptl_crystal_colour red
_exptl_crystal_density_diffrn 1.677
_exptl_crystal_description block
_exptl_crystal_F_000 1816
_exptl_crystal_size_max 0.30
_exptl_crystal_size_mid 0.16
_exptl_crystal_size_min 0.09
_refine_diff_density_max 1.678
_refine_diff_density_min -0.531
_refine_diff_density_rms 0.068
_refine_ls_extinction_method none
_refine_ls_goodness_of_fit_ref 1.049
_refine_ls_hydrogen_treatment constr
_refine_ls_matrix_type full
_refine_ls_number_parameters 781
_refine_ls_number_reflns 14221
_refine_ls_number_restraints 0
_refine_ls_restrained_S_all 1.049
_refine_ls_R_factor_all 0.0213
_refine_ls_R_factor_gt 0.0189
_refine_ls_shift/su_max 0.002
_refine_ls_shift/su_mean 0.000
_refine_ls_structure_factor_coef Fsqd
_refine_ls_weighting_details 'calc w=1/[\s^2^(Fo^2^)+(0.0193P)^2^+5.1745P] where P=(Fo^2^+2Fc^2^)/3'
_refine_ls_weighting_scheme calc
_refine_ls_wR_factor_gt 0.0475
_refine_ls_wR_factor_ref 0.0494
_reflns_number_gt 13298
_reflns_number_total 14221
_reflns_threshold_expression >2sigma(I)
_cod_data_source_file ja2014218_si_003.cif
_cod_data_source_block C30H49Cl2F6PSn2Ti
_cod_database_code 4105999

loop_
_symmetry_equiv_pos_as_xyz
'x, y, z'
'-x, -y, -z'

loop_
_atom_site_label
_atom_site_type_symbol
_atom_site_fract_x
_atom_site_fract_y
_atom_site_fract_z
_atom_site_U_iso_or_equiv
_atom_site_adp_type
_atom_site_occupancy
_atom_site_symmetry_multiplicity
_atom_site_calc_flag
_atom_site_refinement_flags
Ti1 Ti 0.40347(3) 0.20133(2) 0.39906(2) 0.01282(7) Uani 1 1 d .
Sn1 Sn 0.336993(10) 0.158646(9) 0.166760(8) 0.01391(4) Uani 1 1 d .
Sn2 Sn 0.253425(10) 0.316000(9) 0.239779(8) 0.01390(4) Uani 1 1 d .
C1_1 C 0.43631(15) 0.14747(14) 0.27856(12) 0.0158(4) Uani 1 1 d .
C2_1 C 0.44090(16) 0.07541(14) 0.31273(13) 0.0182(4) Uani 1 1 d .
H2_1 H 0.3980 0.0184 0.2889 0.022 Uiso 1 1 calc R
C3_1 C 0.51951(16) 0.10269(15) 0.38768(13) 0.0207(4) Uani 1 1 d .
H3_1 H 0.5380 0.0675 0.4227 0.025 Uiso 1 1 calc R
C4_1 C 0.56560(16) 0.19116(16) 0.40115(14) 0.0217(5) Uani 1 1 d .
H4_1 H 0.6208 0.2260 0.4466 0.026 Uiso 1 1 calc R
C5_1 C 0.51479(15) 0.21858(15) 0.33475(13) 0.0186(4) Uani 1 1 d .
H5_1 H 0.5305 0.2756 0.3285 0.022 Uiso 1 1 calc R
C1_2 C 0.28540(15) 0.28491(14) 0.35411(12) 0.0155(4) Uani 1 1 d .
C2_2 C 0.23824(15) 0.19637(14) 0.34053(12) 0.0165(4) Uani 1 1 d .
H2_2 H 0.1841 0.1749 0.2911 0.020 Uiso 1 1 calc R
C3_2 C 0.25123(15) 0.13144(14) 0.38201(13) 0.0177(4) Uani 1 1 d .
H3_2 H 0.2027 0.0782 0.3541 0.021 Uiso 1 1 calc R
C4_2 C 0.31846(16) 0.12674(15) 0.45437(13) 0.0184(4) Uani 1 1 d .
H4_2 H 0.3061 0.0702 0.4627 0.022 Uiso 1 1 calc R
C5_2 C 0.39985(16) 0.18640(15) 0.51732(13) 0.0190(4) Uani 1 1 d .
H5_2 H 0.4319 0.1598 0.5569 0.023 Uiso 1 1 calc R
C6_2 C 0.44427(16) 0.27665(15) 0.53470(13) 0.0198(4) Uani 1 1 d .
H6_2 H 0.4978 0.2980 0.5845 0.024 Uiso 1 1 calc R
C7_2 C 0.42775(17) 0.34251(14) 0.49536(13) 0.0204(4) Uani 1 1 d .
H7_2 H 0.4709 0.3988 0.5263 0.024 Uiso 1 1 calc R
C8_2 C 0.36286(16) 0.34578(14) 0.42109(13) 0.0183(4) Uani 1 1 d .
H8_2 H 0.3741 0.4035 0.4144 0.022 Uiso 1 1 calc R
C1_3 C 0.24108(16) 0.02415(14) 0.10121(13) 0.0191(4) Uani 1 1 d .
C2_3 C 0.18215(17) 0.00021(15) 0.15143(14) 0.0219(5) Uani 1 1 d .
H2A_3 H 0.1359 0.0452 0.1606 0.033 Uiso 1 1 calc R
H2B_3 H 0.2286 0.0015 0.2036 0.033 Uiso 1 1 calc R
H2C_3 H 0.1441 -0.0614 0.1223 0.033 Uiso 1 1 calc R
C3_3 C 0.31028(18) -0.04860(15) 0.08489(14) 0.0248(5) Uani 1 1 d .
H3A_3 H 0.2701 -0.1093 0.0556 0.037 Uiso 1 1 calc R
H3B_3 H 0.3570 -0.0489 0.1364 0.037 Uiso 1 1 calc R
H3C_3 H 0.3479 -0.0342 0.0522 0.037 Uiso 1 1 calc R
C4_3 C 0.16766(18) 0.02436(16) 0.02113(14) 0.0268(5) Uani 1 1 d .
H4A_3 H 0.2049 0.0373 -0.0124 0.040 Uiso 1 1 calc R
H4B_3 H 0.1245 0.0719 0.0317 0.040 Uiso 1 1 calc R
H4C_3 H 0.1264 -0.0359 -0.0073 0.040 Uiso 1 1 calc R
C1_4 C 0.44258(16) 0.17407(14) 0.10211(13) 0.0188(4) Uani 1 1 d .
C2_4 C 0.52884(17) 0.11941(16) 0.12418(15) 0.0250(5) Uani 1 1 d .
H2A_4 H 0.5025 0.0542 0.1068 0.037 Uiso 1 1 calc R
H2B_4 H 0.5622 0.1422 0.1829 0.037 Uiso 1 1 calc R
H2C_4 H 0.5770 0.1269 0.0970 0.037 Uiso 1 1 calc R
C3_4 C 0.39129(19) 0.13960(16) 0.01070(14) 0.0263(5) Uani 1 1 d .
H3A_4 H 0.3350 0.1735 -0.0031 0.039 Uiso 1 1 calc R
H3B_4 H 0.3666 0.0739 -0.0076 0.039 Uiso 1 1 calc R
H3C_4 H 0.4393 0.1493 -0.0159 0.039 Uiso 1 1 calc R
C4_4 C 0.48481(17) 0.27527(15) 0.12857(15) 0.0235(5) Uani 1 1 d .
H4A_4 H 0.5325 0.2817 0.1008 0.035 Uiso 1 1 calc R
H4B_4 H 0.5189 0.2982 0.1872 0.035 Uiso 1 1 calc R
H4C_4 H 0.4301 0.3108 0.1148 0.035 Uiso 1 1 calc R
C1_5 C 0.08831(15) 0.31307(15) 0.20119(13) 0.0191(4) Uani 1 1 d .
C2_5 C 0.03584(18) 0.21826(17) 0.14259(16) 0.0323(6) Uani 1 1 d .
H2A_5 H 0.0536 0.1721 0.1691 0.048 Uiso 1 1 calc R
H2B_5 H 0.0570 0.2034 0.0945 0.048 Uiso 1 1 calc R
H2C_5 H -0.0368 0.2184 0.1265 0.048 Uiso 1 1 calc R
C3_5 C 0.05892(17) 0.33634(17) 0.27753(14) 0.0247(5) Uani 1 1 d .
H3A_5 H -0.0124 0.3426 0.2640 0.037 Uiso 1 1 calc R
H3B_5 H 0.0983 0.3943 0.3168 0.037 Uiso 1 1 calc R
H3C_5 H 0.0720 0.2871 0.3009 0.037 Uiso 1 1 calc R
C4_5 C 0.05520(17) 0.38443(18) 0.16008(15) 0.0284(5) Uani 1 1 d .
H4A_5 H -0.0178 0.3811 0.1440 0.043 Uiso 1 1 calc R
H4B_5 H 0.0762 0.3719 0.1121 0.043 Uiso 1 1 calc R
H4C_5 H 0.0860 0.4460 0.1978 0.043 Uiso 1 1 calc R
C1_6 C 0.32943(16) 0.45560(14) 0.26498(12) 0.0170(4) Uani 1 1 d .
C2_6 C 0.44319(16) 0.46296(15) 0.30016(14) 0.0214(4) Uani 1 1 d .
H2A_6 H 0.4682 0.4195 0.2612 0.032 Uiso 1 1 calc R
H2B_6 H 0.4607 0.4484 0.3504 0.032 Uiso 1 1 calc R
H2C_6 H 0.4736 0.5257 0.3114 0.032 Uiso 1 1 calc R
C3_6 C 0.30405(17) 0.47666(16) 0.18575(13) 0.0229(5) Uani 1 1 d .
H3A_6 H 0.3372 0.5381 0.1961 0.034 Uiso 1 1 calc R
H3B_6 H 0.2314 0.4745 0.1634 0.034 Uiso 1 1 calc R
H3C_6 H 0.3273 0.4309 0.1470 0.034 Uiso 1 1 calc R
C4_6 C 0.29044(17) 0.52563(15) 0.32452(13) 0.0214(4) Uani 1 1 d .
H4A_6 H 0.3094 0.5142 0.3762 0.032 Uiso 1 1 calc R
H4B_6 H 0.2174 0.5197 0.3025 0.032 Uiso 1 1 calc R
H4C_6 H 0.3195 0.5879 0.3330 0.032 Uiso 1 1 calc R
Ti2 Ti 0.04117(3) 0.29540(2) 0.58424(2) 0.01352(7) Uani 1 1 d .
Sn3 Sn 0.200189(10) 0.339558(9) 0.810353(8) 0.01501(4) Uani 1 1 d .
Sn4 Sn 0.173928(10) 0.148479(9) 0.722334(8) 0.01234(3) Uani 1 1 d .
C1_7 C 0.09336(16) 0.38236(14) 0.71986(12) 0.0160(4) Uani 1 1 d .
C2_7 C -0.01274(16) 0.35683(15) 0.69271(13) 0.0193(4) Uani 1 1 d .
H2_7 H -0.0471 0.3189 0.7114 0.023 Uiso 1 1 calc R
C3_7 C -0.05833(17) 0.39685(15) 0.63368(13) 0.0225(5) Uani 1 1 d .
H3_7 H -0.1280 0.3905 0.6060 0.027 Uiso 1 1 calc R
C4_7 C 0.01777(18) 0.44782(14) 0.62314(13) 0.0218(5) Uani 1 1 d .
H4_7 H 0.0084 0.4822 0.5873 0.026 Uiso 1 1 calc R
C5_7 C 0.11089(16) 0.43896(14) 0.67528(12) 0.0177(4) Uani 1 1 d .
H5_7 H 0.1746 0.4662 0.6799 0.021 Uiso 1 1 calc R
C1_8 C 0.10406(15) 0.16760(13) 0.60433(12) 0.0151(4) Uani 1 1 d .
C2_8 C -0.00167(16) 0.14836(14) 0.57279(12) 0.0169(4) Uani 1 1 d .
H2_8 H -0.0275 0.1101 0.5961 0.020 Uiso 1 1 calc R
C3_8 C -0.07885(16) 0.17178(14) 0.51515(13) 0.0192(4) Uani 1 1 d .
H3_8 H -0.1434 0.1451 0.5092 0.023 Uiso 1 1 calc R
C4_8 C -0.08292(16) 0.22511(15) 0.46459(12) 0.0204(4) Uani 1 1 d .
H4_8 H -0.1495 0.2264 0.4332 0.024 Uiso 1 1 calc R
C5_8 C -0.01160(17) 0.27680(15) 0.44964(13) 0.0209(4) Uani 1 1 d .
H5_8 H -0.0413 0.3059 0.4114 0.025 Uiso 1 1 calc R
C6_8 C 0.09340(17) 0.29541(14) 0.47821(13) 0.0194(4) Uani 1 1 d .
H6_8 H 0.1184 0.3336 0.4544 0.023 Uiso 1 1 calc R
C7_8 C 0.17006(16) 0.27039(14) 0.53405(13) 0.0175(4) Uani 1 1 d .
H7_8 H 0.2348 0.2942 0.5378 0.021 Uiso 1 1 calc R
C8_8 C 0.17387(15) 0.21828(13) 0.58589(12) 0.0155(4) Uani 1 1 d .
H8_8 H 0.2408 0.2168 0.6164 0.019 Uiso 1 1 calc R
C1_9 C 0.15002(19) 0.38457(15) 0.91752(13) 0.0246(5) Uani 1 1 d .
C2_9 C 0.0373(2) 0.38579(17) 0.89174(15) 0.0307(5) Uani 1 1 d .
H2A_9 H 0.0162 0.4052 0.9398 0.046 Uiso 1 1 calc R
H2B_9 H 0.0031 0.3240 0.8570 0.046 Uiso 1 1 calc R
H2C_9 H 0.0202 0.4290 0.8619 0.046 Uiso 1 1 calc R
C3_9 C 0.1789(2) 0.31880(16) 0.96551(14) 0.0316(6) Uani 1 1 d .
H3A_9 H 0.1576 0.3384 1.0135 0.047 Uiso 1 1 calc R
H3B_9 H 0.2516 0.3194 0.9822 0.047 Uiso 1 1 calc R
H3C_9 H 0.1458 0.2564 0.9315 0.047 Uiso 1 1 calc R
C4_9 C 0.2007(2) 0.48223(16) 0.97135(15) 0.0339(6) Uani 1 1 d .
H4A_9 H 0.1850 0.5241 0.9400 0.051 Uiso 1 1 calc R
H4B_9 H 0.2733 0.4827 0.9909 0.051 Uiso 1 1 calc R
H4C_9 H 0.1760 0.5024 1.0175 0.051 Uiso 1 1 calc R
C1_10 C 0.35143(17) 0.40922(15) 0.83731(15) 0.0251(5) Uani 1 1 d .
C2_10 C 0.3878(2) 0.37262(19) 0.76514(17) 0.0377(6) Uani 1 1 d .
H2A_10 H 0.3430 0.3854 0.7185 0.057 Uiso 1 1 calc R
H2B_10 H 0.3881 0.3061 0.7520 0.057 Uiso 1 1 calc R
H2C_10 H 0.4557 0.4028 0.7783 0.057 Uiso 1 1 calc R
C3_10 C 0.3522(2) 0.51347(16) 0.85705(18) 0.0364(6) Uani 1 1 d .
H3A_10 H 0.4204 0.5429 0.8701 0.055 Uiso 1 1 calc R
H3B_10 H 0.3288 0.5381 0.9035 0.055 Uiso 1 1 calc R
H3C_10 H 0.3078 0.5260 0.8102 0.055 Uiso 1 1 calc R
C4_10 C 0.42151(19) 0.38975(17) 0.91012(16) 0.0344(6) Uani 1 1 d .
H4A_10 H 0.4216 0.3232 0.8973 0.052 Uiso 1 1 calc R
H4B_10 H 0.3984 0.4139 0.9568 0.052 Uiso 1 1 calc R
H4C_10 H 0.4895 0.4196 0.9229 0.052 Uiso 1 1 calc R
C1_11 C 0.06557(15) 0.06422(14) 0.74697(13) 0.0173(4) Uani 1 1 d .
C2_11 C -0.01781(17) 0.11926(16) 0.76370(14) 0.0232(5) Uani 1 1 d .
H2A_11 H -0.0659 0.0816 0.7742 0.035 Uiso 1 1 calc R
H2B_11 H -0.0520 0.1369 0.7166 0.035 Uiso 1 1 calc R
H2C_11 H 0.0109 0.1747 0.8110 0.035 Uiso 1 1 calc R
C3_11 C 0.02071(18) -0.02558(15) 0.67666(14) 0.0244(5) Uani 1 1 d .
H3A_11 H 0.0747 -0.0596 0.6649 0.037 Uiso 1 1 calc R
H3B_11 H -0.0183 -0.0117 0.6287 0.037 Uiso 1 1 calc R
H3C_11 H -0.0230 -0.0629 0.6914 0.037 Uiso 1 1 calc R
C4_11 C 0.12088(17) 0.04206(16) 0.82316(14) 0.0227(5) Uani 1 1 d .
H4A_11 H 0.0733 0.0084 0.8375 0.034 Uiso 1 1 calc R
H4B_11 H 0.1518 0.0994 0.8678 0.034 Uiso 1 1 calc R
H4C_11 H 0.1729 0.0042 0.8129 0.034 Uiso 1 1 calc R
C1_12 C 0.30551(16) 0.07647(14) 0.71386(14) 0.0196(4) Uani 1 1 d .
C2_12 C 0.3576(2) 0.1017(2) 0.6622(2) 0.0422(7) Uani 1 1 d .
H2A_12 H 0.4120 0.0645 0.6584 0.063 Uiso 1 1 calc R
H2B_12 H 0.3853 0.1670 0.6862 0.063 Uiso 1 1 calc R
H2C_12 H 0.3099 0.0900 0.6079 0.063 Uiso 1 1 calc R
C3_12 C 0.3810(2) 0.1015(2) 0.80087(18) 0.0440(7) Uani 1 1 d .
H3A_12 H 0.3482 0.0845 0.8355 0.066 Uiso 1 1 calc R
H3B_12 H 0.4041 0.1677 0.8227 0.066 Uiso 1 1 calc R
H3C_12 H 0.4384 0.0679 0.7993 0.066 Uiso 1 1 calc R
C4_12 C 0.2727(2) -0.02634(18) 0.6826(2) 0.0408(7) Uani 1 1 d .
H4A_12 H 0.2251 -0.0444 0.6276 0.061 Uiso 1 1 calc R
H4B_12 H 0.2405 -0.0426 0.7179 0.061 Uiso 1 1 calc R
H4C_12 H 0.3312 -0.0586 0.6822 0.061 Uiso 1 1 calc R
P1 P 0.27070(4) 0.55758(4) 0.56427(3) 0.01869(11) Uani 1 1 d .
F1 F 0.33188(11) 0.62281(10) 0.65483(8) 0.0327(3) Uani 1 1 d .
F2 F 0.28865(11) 0.47010(9) 0.59343(9) 0.0308(3) Uani 1 1 d .
F3 F 0.20869(11) 0.49114(10) 0.47480(8) 0.0323(3) Uani 1 1 d .
F4 F 0.25397(11) 0.64591(10) 0.53574(10) 0.0352(3) Uani 1 1 d .
F5 F 0.16851(10) 0.56598(10) 0.58595(9) 0.0336(3) Uani 1 1 d .
F6 F 0.37206(10) 0.55213(9) 0.54208(8) 0.0261(3) Uani 1 1 d .
P2 P 0.69994(4) 0.15781(4) 0.63795(4) 0.02293(12) Uani 1 1 d .
F11 F 0.71158(11) 0.10170(9) 0.69931(8) 0.0306(3) Uani 1 1 d .
F12 F 0.79399(10) 0.23106(9) 0.70188(9) 0.0320(3) Uani 1 1 d .
F13 F 0.69181(15) 0.21392(13) 0.57723(11) 0.0539(5) Uani 1 1 d .
F14 F 0.60577(11) 0.08425(11) 0.57436(9) 0.0398(4) Uani 1 1 d .
F15 F 0.77383(11) 0.09654(10) 0.59910(10) 0.0379(4) Uani 1 1 d .
F16 F 0.62620(11) 0.21878(11) 0.67551(10) 0.0429(4) Uani 1 1 d .
C1_13 C 0.23319(18) 0.70398(17) 0.78530(14) 0.0265(5) Uani 1 1 d .
H1A_13 H 0.1876 0.6465 0.7500 0.032 Uiso 1 1 calc R
H1B_13 H 0.3004 0.6962 0.7801 0.032 Uiso 1 1 calc R
Cl1_13 Cl 0.18950(6) 0.79585(5) 0.75327(4) 0.04424(17) Uani 1 1 d .
Cl2_13 Cl 0.24008(5) 0.72308(5) 0.88623(4) 0.03354(14) Uani 1 1 d .
C1_14 C 0.7580(2) 0.2676(2) 0.87149(17) 0.0440(7) Uani 1 1 d .
H1A_14 H 0.7455 0.2052 0.8311 0.053 Uiso 1 1 calc R
H1B_14 H 0.7747 0.3121 0.8467 0.053 Uiso 1 1 calc R
Cl1_14 Cl 0.64888(6) 0.29215(6) 0.89731(6) 0.0554(2) Uani 1 1 d .
Cl2_14 Cl 0.85985(5) 0.27395(4) 0.95701(4) 0.03598(14) Uani 1 1 d .

loop_
_atom_site_aniso_label
_atom_site_aniso_U_11
_atom_site_aniso_U_22
_atom_site_aniso_U_33
_atom_site_aniso_U_23
_atom_site_aniso_U_13
_atom_site_aniso_U_12
Ti1 0.01242(17) 0.01277(16) 0.01387(17) 0.00456(14) 0.00484(14) 0.00325(13)
Sn1 0.01547(7) 0.01260(7) 0.01363(7) 0.00341(5) 0.00577(5) 0.00111(5)
Sn2 0.01344(7) 0.01398(7) 0.01302(7) 0.00409(5) 0.00285(5) 0.00300(5)
C1_1 0.0153(10) 0.0173(10) 0.0175(10) 0.0059(8) 0.0085(8) 0.0051(8)
C2_1 0.0215(11) 0.0151(10) 0.0225(11) 0.0062(8) 0.0132(9) 0.0073(8)
C3_1 0.0209(11) 0.0268(11) 0.0228(11) 0.0132(9) 0.0129(9) 0.0152(9)
C4_1 0.0119(10) 0.0322(12) 0.0208(11) 0.0079(9) 0.0061(8) 0.0052(9)
C5_1 0.0154(10) 0.0212(10) 0.0208(11) 0.0066(9) 0.0087(9) 0.0012(8)
C1_2 0.0155(10) 0.0168(10) 0.0151(10) 0.0051(8) 0.0060(8) 0.0075(8)
C2_2 0.0120(9) 0.0213(10) 0.0154(10) 0.0053(8) 0.0039(8) 0.0039(8)
C3_2 0.0143(10) 0.0191(10) 0.0208(11) 0.0056(8) 0.0086(8) 0.0009(8)
C4_2 0.0202(11) 0.0198(10) 0.0216(11) 0.0099(9) 0.0123(9) 0.0050(8)
C5_2 0.0215(11) 0.0238(11) 0.0168(10) 0.0100(9) 0.0096(9) 0.0089(9)
C6_2 0.0213(11) 0.0220(11) 0.0132(10) 0.0035(8) 0.0036(8) 0.0058(9)
C7_2 0.0241(11) 0.0153(10) 0.0161(10) 0.0004(8) 0.0035(9) 0.0030(8)
C8_2 0.0237(11) 0.0140(10) 0.0172(10) 0.0051(8) 0.0065(9) 0.0059(8)
C1_3 0.0217(11) 0.0150(10) 0.0178(10) 0.0028(8) 0.0057(9) -0.0023(8)
C2_3 0.0235(11) 0.0187(10) 0.0224(11) 0.0050(9) 0.0082(9) -0.0018(9)
C3_3 0.0311(13) 0.0159(10) 0.0268(12) 0.0030(9) 0.0130(10) 0.0002(9)
C4_3 0.0289(12) 0.0255(12) 0.0196(11) 0.0039(9) 0.0033(10) -0.0039(10)
C1_4 0.0220(11) 0.0172(10) 0.0201(11) 0.0061(8) 0.0110(9) 0.0032(8)
C2_4 0.0257(12) 0.0254(12) 0.0315(13) 0.0117(10) 0.0177(10) 0.0081(9)
C3_4 0.0329(13) 0.0276(12) 0.0212(12) 0.0073(10) 0.0138(10) 0.0015(10)
C4_4 0.0250(12) 0.0192(11) 0.0305(12) 0.0082(9) 0.0148(10) 0.0024(9)
C1_5 0.0130(10) 0.0215(11) 0.0197(11) 0.0057(9) 0.0019(8) 0.0038(8)
C2_5 0.0180(11) 0.0285(13) 0.0341(14) -0.0013(11) -0.0023(10) 0.0027(10)
C3_5 0.0177(11) 0.0324(12) 0.0246(12) 0.0096(10) 0.0073(9) 0.0073(9)
C4_5 0.0193(11) 0.0377(13) 0.0302(13) 0.0174(11) 0.0038(10) 0.0085(10)
C1_6 0.0184(10) 0.0152(10) 0.0161(10) 0.0051(8) 0.0042(8) 0.0026(8)
C2_6 0.0198(11) 0.0189(10) 0.0219(11) 0.0039(9) 0.0048(9) 0.0006(8)
C3_6 0.0252(12) 0.0237(11) 0.0206(11) 0.0098(9) 0.0064(9) 0.0027(9)
C4_6 0.0263(12) 0.0176(10) 0.0197(11) 0.0052(9) 0.0073(9) 0.0062(9)
Ti2 0.01536(17) 0.01362(17) 0.01139(17) 0.00340(14) 0.00465(14) 0.00433(13)
Sn3 0.01845(7) 0.01177(7) 0.01215(7) 0.00283(5) 0.00251(5) 0.00133(5)
Sn4 0.01354(7) 0.01117(6) 0.01274(7) 0.00448(5) 0.00438(5) 0.00178(5)
C1_7 0.0209(10) 0.0140(9) 0.0121(10) 0.0020(8) 0.0060(8) 0.0043(8)
C2_7 0.0207(11) 0.0207(10) 0.0164(10) 0.0026(8) 0.0095(9) 0.0048(8)
C3_7 0.0221(11) 0.0260(11) 0.0169(11) 0.0021(9) 0.0070(9) 0.0126(9)
C4_7 0.0331(12) 0.0157(10) 0.0168(10) 0.0054(8) 0.0079(9) 0.0123(9)
C5_7 0.0241(11) 0.0124(9) 0.0150(10) 0.0023(8) 0.0066(9) 0.0040(8)
C1_8 0.0200(10) 0.0123(9) 0.0134(10) 0.0038(8) 0.0065(8) 0.0035(8)
C2_8 0.0199(10) 0.0145(9) 0.0151(10) 0.0041(8) 0.0052(8) 0.0009(8)
C3_8 0.0167(10) 0.0203(10) 0.0157(10) 0.0018(8) 0.0030(8) -0.0005(8)
C4_8 0.0201(11) 0.0224(11) 0.0124(10) 0.0016(8) 0.0006(8) 0.0053(8)
C5_8 0.0309(12) 0.0193(10) 0.0115(10) 0.0056(8) 0.0048(9) 0.0073(9)
C6_8 0.0302(12) 0.0167(10) 0.0160(10) 0.0066(8) 0.0126(9) 0.0061(9)
C7_8 0.0202(10) 0.0159(10) 0.0194(10) 0.0051(8) 0.0112(9) 0.0050(8)
C8_8 0.0168(10) 0.0143(9) 0.0166(10) 0.0050(8) 0.0073(8) 0.0058(8)
C1_9 0.0414(14) 0.0176(11) 0.0146(10) 0.0035(9) 0.0103(10) 0.0069(10)
C2_9 0.0441(15) 0.0297(13) 0.0254(12) 0.0086(10) 0.0213(11) 0.0126(11)
C3_9 0.0547(17) 0.0227(12) 0.0171(11) 0.0064(9) 0.0114(11) 0.0075(11)
C4_9 0.0569(17) 0.0185(11) 0.0210(12) -0.0006(9) 0.0125(12) 0.0067(11)
C1_10 0.0208(11) 0.0168(11) 0.0303(12) 0.0052(9) 0.0009(10) -0.0031(9)
C2_10 0.0252(13) 0.0384(15) 0.0424(16) 0.0060(12) 0.0098(12) -0.0091(11)
C3_10 0.0348(14) 0.0191(12) 0.0459(16) 0.0090(11) 0.0027(12) -0.0053(10)
C4_10 0.0266(13) 0.0244(12) 0.0379(15) 0.0061(11) -0.0049(11) 0.0001(10)
C1_11 0.0172(10) 0.0165(10) 0.0196(10) 0.0073(8) 0.0070(8) 0.0009(8)
C2_11 0.0210(11) 0.0265(12) 0.0268(12) 0.0119(10) 0.0114(9) 0.0047(9)
C3_11 0.0256(12) 0.0181(11) 0.0275(12) 0.0062(9) 0.0079(10) -0.0029(9)
C4_11 0.0254(12) 0.0236(11) 0.0238(11) 0.0133(9) 0.0093(9) 0.0029(9)
C1_12 0.0178(10) 0.0152(10) 0.0277(12) 0.0064(9) 0.0107(9) 0.0054(8)
C2_12 0.0408(16) 0.0390(15) 0.072(2) 0.0340(15) 0.0366(16) 0.0215(13)
C3_12 0.0386(16) 0.0491(17) 0.0408(16) 0.0138(14) 0.0082(13) 0.0166(13)
C4_12 0.0423(16) 0.0269(13) 0.0587(19) 0.0111(13) 0.0275(14) 0.0073(12)
P1 0.0169(3) 0.0180(3) 0.0210(3) 0.0072(2) 0.0054(2) 0.0015(2)
F1 0.0336(8) 0.0333(8) 0.0257(7) 0.0018(6) 0.0107(6) -0.0037(6)
F2 0.0325(8) 0.0277(7) 0.0378(8) 0.0190(6) 0.0112(6) 0.0043(6)
F3 0.0299(8) 0.0336(8) 0.0244(7) 0.0063(6) 0.0005(6) -0.0072(6)
F4 0.0325(8) 0.0301(8) 0.0508(9) 0.0243(7) 0.0132(7) 0.0082(6)
F5 0.0226(7) 0.0398(8) 0.0452(9) 0.0182(7) 0.0164(7) 0.0077(6)
F6 0.0211(7) 0.0321(7) 0.0261(7) 0.0094(6) 0.0093(6) 0.0017(5)
P2 0.0215(3) 0.0242(3) 0.0230(3) 0.0114(2) 0.0036(2) 0.0038(2)
F11 0.0365(8) 0.0265(7) 0.0294(7) 0.0158(6) 0.0056(6) -0.0022(6)
F12 0.0262(7) 0.0249(7) 0.0409(9) 0.0108(6) 0.0060(6) -0.0025(6)
F13 0.0735(13) 0.0511(11) 0.0430(10) 0.0315(9) 0.0106(9) 0.0103(9)
F14 0.0274(8) 0.0395(9) 0.0354(8) 0.0045(7) -0.0053(6) 0.0022(6)
F15 0.0334(8) 0.0371(8) 0.0424(9) 0.0071(7) 0.0176(7) 0.0039(7)
F16 0.0297(8) 0.0399(9) 0.0514(10) 0.0062(8) 0.0109(7) 0.0118(7)
C1_13 0.0255(12) 0.0305(12) 0.0256(12) 0.0105(10) 0.0100(10) 0.0060(10)
Cl1_13 0.0512(4) 0.0331(3) 0.0422(4) 0.0234(3) -0.0035(3) -0.0057(3)
Cl2_13 0.0337(3) 0.0461(4) 0.0312(3) 0.0195(3) 0.0173(3) 0.0162(3)
C1_14 0.0571(19) 0.0438(16) 0.0322(15) 0.0132(13) 0.0150(14) 0.0103(14)
Cl1_14 0.0414(4) 0.0459(4) 0.0664(5) 0.0102(4) 0.0085(4) 0.0072(3)
Cl2_14 0.0373(3) 0.0300(3) 0.0363(3) 0.0062(3) 0.0118(3) -0.0039(3)

loop_
_atom_type_symbol
_atom_type_description
_atom_type_scat_dispersion_real
_atom_type_scat_dispersion_imag
_atom_type_scat_source
C C 0.0033 0.0016 'International Tables Vol C Tables 4.2.6.8 and 6.1.1.4'
H H 0.0000 0.0000 'International Tables Vol C Tables 4.2.6.8 and 6.1.1.4'
F F 0.0171 0.0103 'International Tables Vol C Tables 4.2.6.8 and 6.1.1.4'
P P 0.1023 0.0942 'International Tables Vol C Tables 4.2.6.8 and 6.1.1.4'
Ti Ti 0.2776 0.4457 'International Tables Vol C Tables 4.2.6.8 and 6.1.1.4'
Sn Sn -0.6537 1.4246 'International Tables Vol C Tables 4.2.6.8 and 6.1.1.4'
Cl Cl 0.1484 0.1585 'International Tables Vol C Tables 4.2.6.8 and 6.1.1.4'

loop_
_geom_angle_atom_site_label_1
_geom_angle_atom_site_label_2
_geom_angle_atom_site_label_3
_geom_angle
C2_2 Ti1 C1_2 36.62(7)
C2_2 Ti1 C8_2 69.89(8)
C1_2 Ti1 C8_2 36.52(7)
C2_2 Ti1 C3_2 36.70(8)
C1_2 Ti1 C3_2 71.17(8)
C8_2 Ti1 C3_2 96.75(8)
C2_2 Ti1 C5_2 98.31(8)
C1_2 Ti1 C5_2 111.33(7)
C8_2 Ti1 C5_2 97.71(8)
C3_2 Ti1 C5_2 70.01(8)
C2_2 Ti1 C4_2 70.82(8)
C1_2 Ti1 C4_2 99.16(8)
C8_2 Ti1 C4_2 108.50(8)
C3_2 Ti1 C4_2 36.16(8)
C5_2 Ti1 C4_2 36.14(8)
C2_2 Ti1 C7_2 96.62(8)
C1_2 Ti1 C7_2 70.73(8)
C8_2 Ti1 C7_2 36.26(8)
C3_2 Ti1 C7_2 106.94(8)
C5_2 Ti1 C7_2 69.64(8)
C4_2 Ti1 C7_2 96.03(8)
C2_2 Ti1 C6_2 108.79(8)
C1_2 Ti1 C6_2 98.81(7)
C8_2 Ti1 C6_2 70.21(8)
C3_2 Ti1 C6_2 96.33(8)
C5_2 Ti1 C6_2 36.05(8)
C4_2 Ti1 C6_2 69.53(8)
C7_2 Ti1 C6_2 35.90(8)
C2_2 Ti1 C3_1 136.55(8)
C1_2 Ti1 C3_1 155.10(8)
C8_2 Ti1 C3_1 149.69(8)
C3_2 Ti1 C3_1 113.57(8)
C5_2 Ti1 C3_1 92.71(8)
C4_2 Ti1 C3_1 96.66(8)
C7_2 Ti1 C3_1 126.48(8)
C6_2 Ti1 C3_1 104.70(8)
C2_2 Ti1 C5_1 121.19(8)
C1_2 Ti1 C5_1 101.41(8)
C8_2 Ti1 C5_1 95.68(8)
C3_2 Ti1 C5_1 144.43(8)
C5_2 Ti1 C5_1 140.50(8)
C4_2 Ti1 C5_1 155.76(8)
C7_2 Ti1 C5_1 102.74(8)
C6_2 Ti1 C5_1 119.23(8)
C3_1 Ti1 C5_1 59.79(8)
C2_2 Ti1 C2_1 102.90(8)
C1_2 Ti1 C2_1 121.90(8)
C8_2 Ti1 C2_1 147.16(8)
C3_2 Ti1 C2_1 93.90(8)
C5_2 Ti1 C2_1 115.12(8)
C4_2 Ti1 C2_1 98.34(8)
C7_2 Ti1 C2_1 158.70(8)
C6_2 Ti1 C2_1 139.15(8)
C3_1 Ti1 C2_1 36.05(8)
C5_1 Ti1 C2_1 59.67(8)
C2_2 Ti1 C4_1 155.16(8)
C1_2 Ti1 C4_1 134.56(8)
C8_2 Ti1 C4_1 113.83(8)
C3_2 Ti1 C4_1 149.40(8)
C5_2 Ti1 C4_1 105.22(8)
C4_2 Ti1 C4_1 126.20(8)
C7_2 Ti1 C4_1 98.89(8)
C6_2 Ti1 C4_1 95.06(8)
C3_1 Ti1 C4_1 35.87(8)
C5_1 Ti1 C4_1 35.96(8)
C2_1 Ti1 C4_1 59.87(8)
C1_1 Sn1 C1_3 106.18(8)
C1_1 Sn1 C1_4 102.26(8)
C1_3 Sn1 C1_4 108.94(8)
C1_1 Sn1 Sn2 96.83(5)
C1_3 Sn1 Sn2 119.76(6)
C1_4 Sn1 Sn2 119.39(5)
C1_2 Sn2 C1_5 102.52(8)
C1_2 Sn2 C1_6 109.63(8)
C1_5 Sn2 C1_6 110.61(8)
C1_2 Sn2 Sn1 92.30(5)
C1_5 Sn2 Sn1 119.29(6)
C1_6 Sn2 Sn1 118.83(5)
C5_1 C1_1 C2_1 105.61(18)
C5_1 C1_1 Sn1 122.96(15)
C2_1 C1_1 Sn1 131.43(15)
C5_1 C1_1 Ti1 71.14(11)
C2_1 C1_1 Ti1 71.23(11)
Sn1 C1_1 Ti1 122.05(9)
C3_1 C2_1 C1_1 109.11(19)
C3_1 C2_1 Ti1 71.82(12)
C1_1 C2_1 Ti1 72.49(11)
C3_1 C2_1 H2_1 125.4
C1_1 C2_1 H2_1 125.4
Ti1 C2_1 H2_1 121.9
C4_1 C3_1 C2_1 108.05(19)
C4_1 C3_1 Ti1 72.32(12)
C2_1 C3_1 Ti1 72.13(12)
C4_1 C3_1 H3_1 126.0
C2_1 C3_1 H3_1 126.0
Ti1 C3_1 H3_1 121.3
C3_1 C4_1 C5_1 107.64(19)
C3_1 C4_1 Ti1 71.81(12)
C5_1 C4_1 Ti1 71.80(12)
C3_1 C4_1 H4_1 126.2
C5_1 C4_1 H4_1 126.2
Ti1 C4_1 H4_1 121.9
C4_1 C5_1 C1_1 109.58(19)
C4_1 C5_1 Ti1 72.24(12)
C1_1 C5_1 Ti1 72.65(11)
C4_1 C5_1 H5_1 125.2
C1_1 C5_1 H5_1 125.2
Ti1 C5_1 H5_1 121.5
C2_2 C1_2 C8_2 131.62(19)
C2_2 C1_2 Sn2 111.33(14)
C8_2 C1_2 Sn2 115.46(15)
C2_2 C1_2 Ti1 71.24(11)
C8_2 C1_2 Ti1 71.96(12)
Sn2 C1_2 Ti1 126.06(9)
C1_2 C2_2 C3_2 136.3(2)
C1_2 C2_2 Ti1 72.14(11)
C3_2 C2_2 Ti1 72.33(12)
C1_2 C2_2 H2_2 111.9
C3_2 C2_2 H2_2 111.9
Ti1 C2_2 H2_2 145.0
C4_2 C3_2 C2_2 135.6(2)
C4_2 C3_2 Ti1 72.24(12)
C2_2 C3_2 Ti1 70.97(12)
C4_2 C3_2 H3_2 112.2
C2_2 C3_2 H3_2 112.2
Ti1 C3_2 H3_2 146.7
C3_2 C4_2 C5_2 134.8(2)
C3_2 C4_2 Ti1 71.60(12)
C5_2 C4_2 Ti1 71.83(12)
C3_2 C4_2 H4_2 112.6
C5_2 C4_2 H4_2 112.6
Ti1 C4_2 H4_2 144.8
C6_2 C5_2 C4_2 134.3(2)
C6_2 C5_2 Ti1 72.40(12)
C4_2 C5_2 Ti1 72.03(12)
C6_2 C5_2 H5_2 112.8
C4_2 C5_2 H5_2 112.8
Ti1 C5_2 H5_2 141.9
C7_2 C6_2 C5_2 134.8(2)
C7_2 C6_2 Ti1 72.05(12)
C5_2 C6_2 Ti1 71.55(12)
C7_2 C6_2 H6_2 112.6
C5_2 C6_2 H6_2 112.6
Ti1 C6_2 H6_2 144.4
C6_2 C7_2 C8_2 135.9(2)
C6_2 C7_2 Ti1 72.05(12)
C8_2 C7_2 Ti1 71.22(12)
C6_2 C7_2 H7_2 112.1
C8_2 C7_2 H7_2 112.1
Ti1 C7_2 H7_2 147.0
C7_2 C8_2 C1_2 136.2(2)
C7_2 C8_2 Ti1 72.52(12)
C1_2 C8_2 Ti1 71.52(11)
C7_2 C8_2 H8_2 111.9
C1_2 C8_2 H8_2 111.9
Ti1 C8_2 H8_2 145.9
C4_3 C1_3 C2_3 108.93(18)
C4_3 C1_3 C3_3 109.64(18)
C2_3 C1_3 C3_3 108.84(18)
C4_3 C1_3 Sn1 110.63(14)
C2_3 C1_3 Sn1 111.53(14)
C3_3 C1_3 Sn1 107.24(14)
C1_3 C2_3 H2A_3 109.5
C1_3 C2_3 H2B_3 109.5
H2A_3 C2_3 H2B_3 109.5
C1_3 C2_3 H2C_3 109.5
H2A_3 C2_3 H2C_3 109.5
H2B_3 C2_3 H2C_3 109.5
C1_3 C3_3 H3A_3 109.5
C1_3 C3_3 H3B_3 109.5
H3A_3 C3_3 H3B_3 109.5
C1_3 C3_3 H3C_3 109.5
H3A_3 C3_3 H3C_3 109.5
H3B_3 C3_3 H3C_3 109.5
C1_3 C4_3 H4A_3 109.5
C1_3 C4_3 H4B_3 109.5
H4A_3 C4_3 H4B_3 109.5
C1_3 C4_3 H4C_3 109.5
H4A_3 C4_3 H4C_3 109.5
H4B_3 C4_3 H4C_3 109.5
C3_4 C1_4 C4_4 108.49(18)
C3_4 C1_4 C2_4 109.62(18)
C4_4 C1_4 C2_4 108.90(18)
C3_4 C1_4 Sn1 111.54(15)
C4_4 C1_4 Sn1 109.63(14)
C2_4 C1_4 Sn1 108.61(14)
C1_4 C2_4 H2A_4 109.5
C1_4 C2_4 H2B_4 109.5
H2A_4 C2_4 H2B_4 109.5
C1_4 C2_4 H2C_4 109.5
H2A_4 C2_4 H2C_4 109.5
H2B_4 C2_4 H2C_4 109.5
C1_4 C3_4 H3A_4 109.5
C1_4 C3_4 H3B_4 109.5
H3A_4 C3_4 H3B_4 109.5
C1_4 C3_4 H3C_4 109.5
H3A_4 C3_4 H3C_4 109.5
H3B_4 C3_4 H3C_4 109.5
C1_4 C4_4 H4A_4 109.5
C1_4 C4_4 H4B_4 109.5
H4A_4 C4_4 H4B_4 109.5
C1_4 C4_4 H4C_4 109.5
H4A_4 C4_4 H4C_4 109.5
H4B_4 C4_4 H4C_4 109.5
C3_5 C1_5 C2_5 110.4(2)
C3_5 C1_5 C4_5 108.54(18)
C2_5 C1_5 C4_5 108.49(19)
C3_5 C1_5 Sn2 106.78(14)
C2_5 C1_5 Sn2 110.79(14)
C4_5 C1_5 Sn2 111.83(15)
C1_5 C2_5 H2A_5 109.5
C1_5 C2_5 H2B_5 109.5
H2A_5 C2_5 H2B_5 109.5
C1_5 C2_5 H2C_5 109.5
H2A_5 C2_5 H2C_5 109.5
H2B_5 C2_5 H2C_5 109.5
C1_5 C3_5 H3A_5 109.5
C1_5 C3_5 H3B_5 109.5
H3A_5 C3_5 H3B_5 109.5
C1_5 C3_5 H3C_5 109.5
H3A_5 C3_5 H3C_5 109.5
H3B_5 C3_5 H3C_5 109.5
C1_5 C4_5 H4A_5 109.5
C1_5 C4_5 H4B_5 109.5
H4A_5 C4_5 H4B_5 109.5
C1_5 C4_5 H4C_5 109.5
H4A_5 C4_5 H4C_5 109.5
H4B_5 C4_5 H4C_5 109.5
C2_6 C1_6 C4_6 109.62(17)
C2_6 C1_6 C3_6 108.43(18)
C4_6 C1_6 C3_6 109.29(17)
C2_6 C1_6 Sn2 112.09(14)
C4_6 C1_6 Sn2 108.62(14)
C3_6 C1_6 Sn2 108.75(14)
C1_6 C2_6 H2A_6 109.5
C1_6 C2_6 H2B_6 109.5
H2A_6 C2_6 H2B_6 109.5
C1_6 C2_6 H2C_6 109.5
H2A_6 C2_6 H2C_6 109.5
H2B_6 C2_6 H2C_6 109.5
C1_6 C3_6 H3A_6 109.5
C1_6 C3_6 H3B_6 109.5
H3A_6 C3_6 H3B_6 109.5
C1_6 C3_6 H3C_6 109.5
H3A_6 C3_6 H3C_6 109.5
H3B_6 C3_6 H3C_6 109.5
C1_6 C4_6 H4A_6 109.5
C1_6 C4_6 H4B_6 109.5
H4A_6 C4_6 H4B_6 109.5
C1_6 C4_6 H4C_6 109.5
H4A_6 C4_6 H4C_6 109.5
H4B_6 C4_6 H4C_6 109.5
C8_8 Ti2 C2_8 69.98(7)
C8_8 Ti2 C3_8 96.97(8)
C2_8 Ti2 C3_8 36.54(8)
C8_8 Ti2 C7_8 36.47(7)
C2_8 Ti2 C7_8 97.06(7)
C3_8 Ti2 C7_8 107.68(8)
C8_8 Ti2 C4_8 108.34(8)
C2_8 Ti2 C4_8 70.49(8)
C3_8 Ti2 C4_8 36.16(8)
C7_8 Ti2 C4_8 96.23(8)
C8_8 Ti2 C1_8 36.53(7)
C2_8 Ti2 C1_8 36.37(7)
C3_8 Ti2 C1_8 70.72(8)
C7_8 Ti2 C1_8 70.86(7)
C4_8 Ti2 C1_8 98.29(8)
C8_8 Ti2 C5_8 97.29(8)
C2_8 Ti2 C5_8 97.62(8)
C3_8 Ti2 C5_8 69.83(8)
C7_8 Ti2 C5_8 69.53(8)
C4_8 Ti2 C5_8 35.95(8)
C1_8 Ti2 C5_8 110.06(7)
C8_8 Ti2 C6_8 70.34(8)
C2_8 Ti2 C6_8 108.73(8)
C3_8 Ti2 C6_8 96.55(8)
C7_8 Ti2 C6_8 36.02(8)
C4_8 Ti2 C6_8 69.41(8)
C1_8 Ti2 C6_8 98.46(7)
C5_8 Ti2 C6_8 35.87(8)
C8_8 Ti2 C2_7 125.24(8)
C2_8 Ti2 C2_7 94.16(8)
C3_8 Ti2 C2_7 98.57(8)
C7_8 Ti2 C2_7 148.89(8)
C4_8 Ti2 C2_7 114.87(8)
C1_8 Ti2 C2_7 103.63(8)
C5_8 Ti2 C2_7 137.31(8)
C6_8 Ti2 C2_7 156.36(8)
C8_8 Ti2 C5_7 103.33(8)
C2_8 Ti2 C5_7 143.78(8)
C3_8 Ti2 C5_7 156.36(8)
C7_8 Ti2 C5_7 95.88(8)
C4_8 Ti2 C5_7 141.01(8)
C1_8 Ti2 C5_7 120.69(8)
C5_8 Ti2 C5_7 118.60(8)
C6_8 Ti2 C5_7 101.56(8)
C2_7 Ti2 C5_7 59.70(8)
C8_8 Ti2 C3_7 158.09(8)
C2_8 Ti2 C3_7 114.47(8)
C3_8 Ti2 C3_7 97.50(8)
C7_8 Ti2 C3_7 148.43(8)
C4_8 Ti2 C3_7 92.99(8)
C1_8 Ti2 C3_7 137.34(8)
C5_8 Ti2 C3_7 103.10(8)
C6_8 Ti2 C3_7 123.94(8)
C2_7 Ti2 C3_7 35.83(8)
C5_7 Ti2 C3_7 59.69(8)
C8_8 Ti2 C4_7 135.71(8)
C2_8 Ti2 C4_7 149.95(8)
C3_8 Ti2 C4_7 127.05(8)
C7_8 Ti2 C4_7 112.97(8)
C4_8 Ti2 C4_7 105.81(8)
C1_8 Ti2 C4_7 154.78(8)
C5_8 Ti2 C4_7 94.05(8)
C6_8 Ti2 C4_7 96.90(8)
C2_7 Ti2 C4_7 59.46(8)
C5_7 Ti2 C4_7 35.88(8)
C3_7 Ti2 C4_7 35.58(8)
C1_7 Sn3 C1_10 109.45(8)
C1_7 Sn3 C1_9 104.51(8)
C1_10 Sn3 C1_9 110.83(9)
C1_7 Sn3 Sn4 98.69(5)
C1_10 Sn3 Sn4 113.21(6)
C1_9 Sn3 Sn4 118.69(6)
C1_11 Sn4 C1_8 109.74(8)
C1_11 Sn4 C1_12 110.06(8)
C1_8 Sn4 C1_12 107.14(8)
C1_11 Sn4 Sn3 114.22(5)
C1_8 Sn4 Sn3 93.36(5)
C1_12 Sn4 Sn3 120.42(6)
C5_7 C1_7 C2_7 105.83(18)
C5_7 C1_7 Sn3 129.37(15)
C2_7 C1_7 Sn3 124.80(15)
C5_7 C1_7 Ti2 71.35(11)
C2_7 C1_7 Ti2 71.21(12)
Sn3 C1_7 Ti2 121.86(9)
C3_7 C2_7 C1_7 109.23(19)
C3_7 C2_7 Ti2 72.42(12)
C1_7 C2_7 Ti2 72.56(11)
C3_7 C2_7 H2_7 125.4
C1_7 C2_7 H2_7 125.4
Ti2 C2_7 H2_7 121.3
C4_7 C3_7 C2_7 107.9(2)
C4_7 C3_7 Ti2 72.39(12)
C2_7 C3_7 Ti2 71.74(12)
C4_7 C3_7 H3_7 126.1
C2_7 C3_7 H3_7 126.1
Ti2 C3_7 H3_7 121.5
C3_7 C4_7 C5_7 108.16(19)
C3_7 C4_7 Ti2 72.04(12)
C5_7 C4_7 Ti2 71.67(11)
C3_7 C4_7 H4_7 125.9
C5_7 C4_7 H4_7 125.9
Ti2 C4_7 H4_7 122.1
C4_7 C5_7 C1_7 108.87(19)
C4_7 C5_7 Ti2 72.45(12)
C1_7 C5_7 Ti2 72.45(11)
C4_7 C5_7 H5_7 125.6
C1_7 C5_7 H5_7 125.6
Ti2 C5_7 H5_7 121.2
C2_8 C1_8 C8_8 131.64(19)
C2_8 C1_8 Sn4 115.76(14)
C8_8 C1_8 Sn4 110.55(14)
C2_8 C1_8 Ti2 71.12(12)
C8_8 C1_8 Ti2 70.78(11)
Sn4 C1_8 Ti2 126.53(9)
C1_8 C2_8 C3_8 136.1(2)
C1_8 C2_8 Ti2 72.51(12)
C3_8 C2_8 Ti2 72.02(12)
C1_8 C2_8 H2_8 111.9
C3_8 C2_8 H2_8 111.9
Ti2 C2_8 H2_8 144.7
C4_8 C3_8 C2_8 135.4(2)
C4_8 C3_8 Ti2 72.32(12)
C2_8 C3_8 Ti2 71.44(12)
C4_8 C3_8 H3_8 112.3
C2_8 C3_8 H3_8 112.3
Ti2 C3_8 H3_8 145.1
C5_8 C4_8 C3_8 135.1(2)
C5_8 C4_8 Ti2 72.19(12)
C3_8 C4_8 Ti2 71.52(12)
C5_8 C4_8 H4_8 112.5
C3_8 C4_8 H4_8 112.5
Ti2 C4_8 H4_8 144.6
C6_8 C5_8 C4_8 134.8(2)
C6_8 C5_8 Ti2 72.11(12)
C4_8 C5_8 Ti2 71.86(12)
C6_8 C5_8 H5_8 112.6
C4_8 C5_8 H5_8 112.6
Ti2 C5_8 H5_8 143.6
C5_8 C6_8 C7_8 134.6(2)
C5_8 C6_8 Ti2 72.02(12)
C7_8 C6_8 Ti2 71.54(12)
C5_8 C6_8 H6_8 112.7
C7_8 C6_8 H6_8 112.7
Ti2 C6_8 H6_8 144.2
C6_8 C7_8 C8_8 135.4(2)
C6_8 C7_8 Ti2 72.44(12)
C8_8 C7_8 Ti2 71.04(11)
C6_8 C7_8 H7_8 112.3
C8_8 C7_8 H7_8 112.3
Ti2 C7_8 H7_8 145.6
C7_8 C8_8 C1_8 136.8(2)
C7_8 C8_8 Ti2 72.49(12)
C1_8 C8_8 Ti2 72.69(11)
C7_8 C8_8 H8_8 111.6
C1_8 C8_8 H8_8 111.6
Ti2 C8_8 H8_8 144.4
C2_9 C1_9 C3_9 110.5(2)
C2_9 C1_9 C4_9 107.8(2)
C3_9 C1_9 C4_9 109.2(2)
C2_9 C1_9 Sn3 110.45(15)
C3_9 C1_9 Sn3 108.72(15)
C4_9 C1_9 Sn3 110.14(16)
C1_9 C2_9 H2A_9 109.5
C1_9 C2_9 H2B_9 109.5
H2A_9 C2_9 H2B_9 109.5
C1_9 C2_9 H2C_9 109.5
H2A_9 C2_9 H2C_9 109.5
H2B_9 C2_9 H2C_9 109.5
C1_9 C3_9 H3A_9 109.5
C1_9 C3_9 H3B_9 109.5
H3A_9 C3_9 H3B_9 109.5
C1_9 C3_9 H3C_9 109.5
H3A_9 C3_9 H3C_9 109.5
H3B_9 C3_9 H3C_9 109.5
C1_9 C4_9 H4A_9 109.5
C1_9 C4_9 H4B_9 109.5
H4A_9 C4_9 H4B_9 109.5
C1_9 C4_9 H4C_9 109.5
H4A_9 C4_9 H4C_9 109.5
H4B_9 C4_9 H4C_9 109.5
C2_10 C1_10 C4_10 109.5(2)
C2_10 C1_10 C3_10 108.5(2)
C4_10 C1_10 C3_10 109.5(2)
C2_10 C1_10 Sn3 110.19(15)
C4_10 C1_10 Sn3 108.01(16)
C3_10 C1_10 Sn3 111.12(16)
C1_10 C2_10 H2A_10 109.5
C1_10 C2_10 H2B_10 109.5
H2A_10 C2_10 H2B_10 109.5
C1_10 C2_10 H2C_10 109.5
H2A_10 C2_10 H2C_10 109.5
H2B_10 C2_10 H2C_10 109.5
C1_10 C3_10 H3A_10 109.5
C1_10 C3_10 H3B_10 109.5
H3A_10 C3_10 H3B_10 109.5
C1_10 C3_10 H3C_10 109.5
H3A_10 C3_10 H3C_10 109.5
H3B_10 C3_10 H3C_10 109.5
C1_10 C4_10 H4A_10 109.5
C1_10 C4_10 H4B_10 109.5
H4A_10 C4_10 H4B_10 109.5
C1_10 C4_10 H4C_10 109.5
H4A_10 C4_10 H4C_10 109.5
H4B_10 C4_10 H4C_10 109.5
C2_11 C1_11 C3_11 109.81(18)
C2_11 C1_11 C4_11 108.15(18)
C3_11 C1_11 C4_11 109.24(18)
C2_11 C1_11 Sn4 109.73(14)
C3_11 C1_11 Sn4 111.87(14)
C4_11 C1_11 Sn4 107.94(14)
C1_11 C2_11 H2A_11 109.5
C1_11 C2_11 H2B_11 109.5
H2A_11 C2_11 H2B_11 109.5
C1_11 C2_11 H2C_11 109.5
H2A_11 C2_11 H2C_11 109.5
H2B_11 C2_11 H2C_11 109.5
C1_11 C3_11 H3A_11 109.5
C1_11 C3_11 H3B_11 109.5
H3A_11 C3_11 H3B_11 109.5
C1_11 C3_11 H3C_11 109.5
H3A_11 C3_11 H3C_11 109.5
H3B_11 C3_11 H3C_11 109.5
C1_11 C4_11 H4A_11 109.5
C1_11 C4_11 H4B_11 109.5
H4A_11 C4_11 H4B_11 109.5
C1_11 C4_11 H4C_11 109.5
H4A_11 C4_11 H4C_11 109.5
H4B_11 C4_11 H4C_11 109.5
C2_12 C1_12 C4_12 110.0(2)
C2_12 C1_12 C3_12 108.4(2)
C4_12 C1_12 C3_12 107.5(2)
C2_12 C1_12 Sn4 114.02(16)
C4_12 C1_12 Sn4 109.00(16)
C3_12 C1_12 Sn4 107.69(15)
C1_12 C2_12 H2A_12 109.5
C1_12 C2_12 H2B_12 109.5
H2A_12 C2_12 H2B_12 109.5
C1_12 C2_12 H2C_12 109.5
H2A_12 C2_12 H2C_12 109.5
H2B_12 C2_12 H2C_12 109.5
C1_12 C3_12 H3A_12 109.5
C1_12 C3_12 H3B_12 109.5
H3A_12 C3_12 H3B_12 109.5
C1_12 C3_12 H3C_12 109.5
H3A_12 C3_12 H3C_12 109.5
H3B_12 C3_12 H3C_12 109.5
C1_12 C4_12 H4A_12 109.5
C1_12 C4_12 H4B_12 109.5
H4A_12 C4_12 H4B_12 109.5
C1_12 C4_12 H4C_12 109.5
H4A_12 C4_12 H4C_12 109.5
H4B_12 C4_12 H4C_12 109.5
F3 P1 F2 89.97(8)
F3 P1 F6 90.59(8)
F2 P1 F6 90.75(8)
F3 P1 F4 90.58(8)
F2 P1 F4 179.33(9)
F6 P1 F4 88.87(8)
F3 P1 F1 178.75(8)
F2 P1 F1 89.04(8)
F6 P1 F1 90.19(8)
F4 P1 F1 90.42(8)
F3 P1 F5 89.60(8)
F2 P1 F5 91.02(8)
F6 P1 F5 178.22(8)
F4 P1 F5 89.36(8)
F1 P1 F5 89.66(8)
F13 P2 F16 89.74(10)
F13 P2 F11 178.30(10)
F16 P2 F11 91.50(9)
F13 P2 F12 89.05(9)
F16 P2 F12 90.07(8)
F11 P2 F12 89.79(8)
F13 P2 F14 91.27(10)
F16 P2 F14 89.86(9)
F11 P2 F14 89.89(8)
F12 P2 F14 179.67(9)
F13 P2 F15 89.65(10)
F16 P2 F15 179.33(10)
F11 P2 F15 89.12(8)
F12 P2 F15 90.19(8)
F14 P2 F15 89.88(9)
Cl2_13 C1_13 Cl1_13 111.45(13)
Cl2_13 C1_13 H1A_13 109.3
Cl1_13 C1_13 H1A_13 109.3
Cl2_13 C1_13 H1B_13 109.3
Cl1_13 C1_13 H1B_13 109.3
H1A_13 C1_13 H1B_13 108.0
Cl2_14 C1_14 Cl1_14 111.27(16)
Cl2_14 C1_14 H1A_14 109.4
Cl1_14 C1_14 H1A_14 109.4
Cl2_14 C1_14 H1B_14 109.4
Cl1_14 C1_14 H1B_14 109.4
H1A_14 C1_14 H1B_14 108.0

loop_
_geom_bond_atom_site_label_1
_geom_bond_atom_site_label_2
_geom_bond_distance
Ti1 C2_2 2.248(2)
Ti1 C1_2 2.259(2)
Ti1 C8_2 2.265(2)
Ti1 C3_2 2.266(2)
Ti1 C5_2 2.271(2)
Ti1 C4_2 2.274(2)
Ti1 C7_2 2.282(2)
Ti1 C6_2 2.282(2)
Ti1 C3_1 2.286(2)
Ti1 C5_1 2.287(2)
Ti1 C2_1 2.290(2)
Ti1 C4_1 2.293(2)
Sn1 C1_1 2.175(2)
Sn1 C1_3 2.213(2)
Sn1 C1_4 2.217(2)
Sn1 Sn2 2.8678(3)
Sn2 C1_2 2.218(2)
Sn2 C1_5 2.222(2)
Sn2 C1_6 2.225(2)
C1_1 C5_1 1.427(3)
C1_1 C2_1 1.431(3)
C2_1 C3_1 1.416(3)
C2_1 H2_1 0.9500
C3_1 C4_1 1.410(3)
C3_1 H3_1 0.9500
C4_1 C5_1 1.414(3)
C4_1 H4_1 0.9500
C5_1 H5_1 0.9500
C1_2 C2_2 1.416(3)
C1_2 C8_2 1.418(3)
C2_2 C3_2 1.421(3)
C2_2 H2_2 0.9500
C3_2 C4_2 1.409(3)
C3_2 H3_2 0.9500
C4_2 C5_2 1.410(3)
C4_2 H4_2 0.9500
C5_2 C6_2 1.409(3)
C5_2 H5_2 0.9500
C6_2 C7_2 1.407(3)
C6_2 H6_2 0.9500
C7_2 C8_2 1.415(3)
C7_2 H7_2 0.9500
C8_2 H8_2 0.9500
C1_3 C4_3 1.527(3)
C1_3 C2_3 1.528(3)
C1_3 C3_3 1.532(3)
C2_3 H2A_3 0.9800
C2_3 H2B_3 0.9800
C2_3 H2C_3 0.9800
C3_3 H3A_3 0.9800
C3_3 H3B_3 0.9800
C3_3 H3C_3 0.9800
C4_3 H4A_3 0.9800
C4_3 H4B_3 0.9800
C4_3 H4C_3 0.9800
C1_4 C3_4 1.525(3)
C1_4 C4_4 1.526(3)
C1_4 C2_4 1.531(3)
C2_4 H2A_4 0.9800
C2_4 H2B_4 0.9800
C2_4 H2C_4 0.9800
C3_4 H3A_4 0.9800
C3_4 H3B_4 0.9800
C3_4 H3C_4 0.9800
C4_4 H4A_4 0.9800
C4_4 H4B_4 0.9800
C4_4 H4C_4 0.9800
C1_5 C3_5 1.523(3)
C1_5 C2_5 1.527(3)
C1_5 C4_5 1.529(3)
C2_5 H2A_5 0.9800
C2_5 H2B_5 0.9800
C2_5 H2C_5 0.9800
C3_5 H3A_5 0.9800
C3_5 H3B_5 0.9800
C3_5 H3C_5 0.9800
C4_5 H4A_5 0.9800
C4_5 H4B_5 0.9800
C4_5 H4C_5 0.9800
C1_6 C2_6 1.529(3)
C1_6 C4_6 1.530(3)
C1_6 C3_6 1.531(3)
C2_6 H2A_6 0.9800
C2_6 H2B_6 0.9800
C2_6 H2C_6 0.9800
C3_6 H3A_6 0.9800
C3_6 H3B_6 0.9800
C3_6 H3C_6 0.9800
C4_6 H4A_6 0.9800
C4_6 H4B_6 0.9800
C4_6 H4C_6 0.9800
Ti2 C8_8 2.252(2)
Ti2 C2_8 2.259(2)
Ti2 C3_8 2.267(2)
Ti2 C7_8 2.271(2)
Ti2 C4_8 2.277(2)
Ti2 C1_8 2.277(2)
Ti2 C5_8 2.281(2)
Ti2 C6_8 2.282(2)
Ti2 C2_7 2.291(2)
Ti2 C5_7 2.295(2)
Ti2 C3_7 2.300(2)
Ti2 C4_7 2.305(2)
Sn3 C1_7 2.173(2)
Sn3 C1_10 2.205(2)
Sn3 C1_9 2.212(2)
Sn3 Sn4 2.8427(3)
Sn4 C1_11 2.212(2)
Sn4 C1_8 2.213(2)
Sn4 C1_12 2.219(2)
C1_7 C5_7 1.430(3)
C1_7 C2_7 1.431(3)
C2_7 C3_7 1.412(3)
C2_7 H2_7 0.9500
C3_7 C4_7 1.407(3)
C3_7 H3_7 0.9500
C4_7 C5_7 1.417(3)
C4_7 H4_7 0.9500
C5_7 H5_7 0.9500
C1_8 C2_8 1.416(3)
C1_8 C8_8 1.420(3)
C2_8 C3_8 1.419(3)
C2_8 H2_8 0.9500
C3_8 C4_8 1.410(3)
C3_8 H3_8 0.9500
C4_8 C5_8 1.407(3)
C4_8 H4_8 0.9500
C5_8 C6_8 1.405(3)
C5_8 H5_8 0.9500
C6_8 C7_8 1.408(3)
C6_8 H6_8 0.9500
C7_8 C8_8 1.416(3)
C7_8 H7_8 0.9500
C8_8 H8_8 0.9500
C1_9 C2_9 1.523(4)
C1_9 C3_9 1.529(3)
C1_9 C4_9 1.533(3)
C2_9 H2A_9 0.9800
C2_9 H2B_9 0.9800
C2_9 H2C_9 0.9800
C3_9 H3A_9 0.9800
C3_9 H3B_9 0.9800
C3_9 H3C_9 0.9800
C4_9 H4A_9 0.9800
C4_9 H4B_9 0.9800
C4_9 H4C_9 0.9800
C1_10 C2_10 1.520(4)
C1_10 C4_10 1.528(3)
C1_10 C3_10 1.535(3)
C2_10 H2A_10 0.9800
C2_10 H2B_10 0.9800
C2_10 H2C_10 0.9800
C3_10 H3A_10 0.9800
C3_10 H3B_10 0.9800
C3_10 H3C_10 0.9800
C4_10 H4A_10 0.9800
C4_10 H4B_10 0.9800
C4_10 H4C_10 0.9800
C1_11 C2_11 1.526(3)
C1_11 C3_11 1.530(3)
C1_11 C4_11 1.532(3)
C2_11 H2A_11 0.9800
C2_11 H2B_11 0.9800
C2_11 H2C_11 0.9800
C3_11 H3A_11 0.9800
C3_11 H3B_11 0.9800
C3_11 H3C_11 0.9800
C4_11 H4A_11 0.9800
C4_11 H4B_11 0.9800
C4_11 H4C_11 0.9800
C1_12 C2_12 1.492(3)
C1_12 C4_12 1.515(3)
C1_12 C3_12 1.555(4)
C2_12 H2A_12 0.9800
C2_12 H2B_12 0.9800
C2_12 H2C_12 0.9800
C3_12 H3A_12 0.9800
C3_12 H3B_12 0.9800
C3_12 H3C_12 0.9800
C4_12 H4A_12 0.9800
C4_12 H4B_12 0.9800
C4_12 H4C_12 0.9800
P1 F3 1.6007(14)
P1 F2 1.6008(14)
P1 F6 1.6015(14)
P1 F4 1.6056(14)
P1 F1 1.6063(15)
P1 F5 1.6092(14)
P2 F13 1.5924(17)
P2 F16 1.5951(16)
P2 F11 1.5969(14)
P2 F12 1.6043(15)
P2 F14 1.6059(16)
P2 F15 1.6097(16)
C1_13 Cl2_13 1.758(2)
C1_13 Cl1_13 1.759(2)
C1_13 H1A_13 0.9900
C1_13 H1B_13 0.9900
C1_14 Cl2_14 1.759(3)
C1_14 Cl1_14 1.766(3)
C1_14 H1A_14 0.9900
C1_14 H1B_14 0.9900

loop_
_geom_torsion_atom_site_label_1
_geom_torsion_atom_site_label_2
_geom_torsion_atom_site_label_3
_geom_torsion_atom_site_label_4
_geom_torsion
C1_1 Sn1 Sn2 C1_2 -24.99(8)
C1_3 Sn1 Sn2 C1_2 88.08(8)
C1_4 Sn1 Sn2 C1_2 -133.22(9)
C1_1 Sn1 Sn2 C1_5 -130.73(8)
C1_3 Sn1 Sn2 C1_5 -17.66(9)
C1_4 Sn1 Sn2 C1_5 121.04(9)
C1_1 Sn1 Sn2 C1_6 88.96(8)
C1_3 Sn1 Sn2 C1_6 -157.97(9)
C1_4 Sn1 Sn2 C1_6 -19.28(9)
C1_3 Sn1 C1_1 C5_1 175.25(16)
C1_4 Sn1 C1_1 C5_1 61.11(17)
Sn2 Sn1 C1_1 C5_1 -61.02(16)
C1_3 Sn1 C1_1 C2_1 -4.9(2)
C1_4 Sn1 C1_1 C2_1 -119.03(19)
Sn2 Sn1 C1_1 C2_1 118.84(18)
C1_3 Sn1 C1_1 Ti1 -97.54(11)
C1_4 Sn1 C1_1 Ti1 148.32(10)
Sn2 Sn1 C1_1 Ti1 26.19(10)
C2_2 Ti1 C1_1 C5_1 140.00(13)
C1_2 Ti1 C1_1 C5_1 103.25(13)
C8_2 Ti1 C1_1 C5_1 69.74(14)
C3_2 Ti1 C1_1 C5_1 174.87(12)
C5_2 Ti1 C1_1 C5_1 -103.26(18)
C4_2 Ti1 C1_1 C5_1 -151.01(12)
C7_2 Ti1 C1_1 C5_1 35.96(17)
C6_2 Ti1 C1_1 C5_1 -18.3(2)
C3_1 Ti1 C1_1 C5_1 -77.91(13)
C2_1 Ti1 C1_1 C5_1 -114.61(17)
C4_1 Ti1 C1_1 C5_1 -36.53(12)
C2_2 Ti1 C1_1 C2_1 -105.39(13)
C1_2 Ti1 C1_1 C2_1 -142.14(13)
C8_2 Ti1 C1_1 C2_1 -175.65(12)
C3_2 Ti1 C1_1 C2_1 -70.52(13)
C5_2 Ti1 C1_1 C2_1 11.3(2)
C4_2 Ti1 C1_1 C2_1 -36.40(16)
C7_2 Ti1 C1_1 C2_1 150.57(13)
C6_2 Ti1 C1_1 C2_1 96.4(2)
C3_1 Ti1 C1_1 C2_1 36.70(12)
C5_1 Ti1 C1_1 C2_1 114.61(18)
C4_1 Ti1 C1_1 C2_1 78.08(13)
C2_2 Ti1 C1_1 Sn1 22.33(11)
C1_2 Ti1 C1_1 Sn1 -14.42(11)
C8_2 Ti1 C1_1 Sn1 -47.93(13)
C3_2 Ti1 C1_1 Sn1 57.20(12)
C5_2 Ti1 C1_1 Sn1 139.07(14)
C4_2 Ti1 C1_1 Sn1 91.32(13)
C7_2 Ti1 C1_1 Sn1 -81.71(14)
C6_2 Ti1 C1_1 Sn1 -135.92(15)
C3_1 Ti1 C1_1 Sn1 164.42(14)
C5_1 Ti1 C1_1 Sn1 -117.67(17)
C2_1 Ti1 C1_1 Sn1 127.72(17)
C4_1 Ti1 C1_1 Sn1 -154.20(14)
C5_1 C1_1 C2_1 C3_1 0.4(2)
Sn1 C1_1 C2_1 C3_1 -179.49(15)
Ti1 C1_1 C2_1 C3_1 -62.90(14)
C5_1 C1_1 C2_1 Ti1 63.29(13)
Sn1 C1_1 C2_1 Ti1 -116.59(16)
C2_2 Ti1 C2_1 C3_1 -161.99(13)
C1_2 Ti1 C2_1 C3_1 163.83(12)
C8_2 Ti1 C2_1 C3_1 125.20(16)
C3_2 Ti1 C2_1 C3_1 -125.98(13)
C5_2 Ti1 C2_1 C3_1 -56.25(14)
C4_2 Ti1 C2_1 C3_1 -89.87(13)
C7_2 Ti1 C2_1 C3_1 42.1(3)
C6_2 Ti1 C2_1 C3_1 -21.63(18)
C5_1 Ti1 C2_1 C3_1 79.23(14)
C4_1 Ti1 C2_1 C3_1 37.37(13)
C2_2 Ti1 C2_1 C1_1 80.30(13)
C1_2 Ti1 C2_1 C1_1 46.12(15)
C8_2 Ti1 C2_1 C1_1 7.5(2)
C3_2 Ti1 C2_1 C1_1 116.32(13)
C5_2 Ti1 C2_1 C1_1 -173.96(12)
C4_2 Ti1 C2_1 C1_1 152.42(12)
C7_2 Ti1 C2_1 C1_1 -75.6(2)
C6_2 Ti1 C2_1 C1_1 -139.33(13)
C3_1 Ti1 C2_1 C1_1 -117.71(18)
C5_1 Ti1 C2_1 C1_1 -38.48(12)
C4_1 Ti1 C2_1 C1_1 -80.34(13)
C1_1 C2_1 C3_1 C4_1 -0.5(2)
Ti1 C2_1 C3_1 C4_1 -63.86(14)
C1_1 C2_1 C3_1 Ti1 63.33(14)
C2_2 Ti1 C3_1 C4_1 142.38(13)
C1_2 Ti1 C3_1 C4_1 82.2(2)
C8_2 Ti1 C3_1 C4_1 -2.2(2)
C3_2 Ti1 C3_1 C4_1 178.13(13)
C5_2 Ti1 C3_1 C4_1 -112.52(14)
C4_2 Ti1 C3_1 C4_1 -148.58(13)
C7_2 Ti1 C3_1 C4_1 -45.99(16)
C6_2 Ti1 C3_1 C4_1 -78.05(14)
C5_1 Ti1 C3_1 C4_1 37.51(13)
C2_1 Ti1 C3_1 C4_1 116.39(18)
C2_2 Ti1 C3_1 C2_1 25.99(18)
C1_2 Ti1 C3_1 C2_1 -34.2(3)
C8_2 Ti1 C3_1 C2_1 -118.61(17)
C3_2 Ti1 C3_1 C2_1 61.75(14)
C5_2 Ti1 C3_1 C2_1 131.09(13)
C4_2 Ti1 C3_1 C2_1 95.04(13)
C7_2 Ti1 C3_1 C2_1 -162.38(12)
C6_2 Ti1 C3_1 C2_1 165.57(12)
C5_1 Ti1 C3_1 C2_1 -78.87(13)
C4_1 Ti1 C3_1 C2_1 -116.39(18)
C2_1 C3_1 C4_1 C5_1 0.4(2)
Ti1 C3_1 C4_1 C5_1 -63.29(14)
C2_1 C3_1 C4_1 Ti1 63.73(14)
C2_2 Ti1 C4_1 C3_1 -87.8(2)
C1_2 Ti1 C4_1 C3_1 -144.17(13)
C8_2 Ti1 C4_1 C3_1 178.77(12)
C3_2 Ti1 C4_1 C3_1 -3.4(2)
C5_2 Ti1 C4_1 C3_1 72.98(14)
C4_2 Ti1 C4_1 C3_1 39.92(16)
C7_2 Ti1 C4_1 C3_1 144.17(13)
C6_2 Ti1 C4_1 C3_1 108.19(13)
C5_1 Ti1 C4_1 C3_1 -116.35(19)
C2_1 Ti1 C4_1 C3_1 -37.55(13)
C2_2 Ti1 C4_1 C5_1 28.5(3)
C1_2 Ti1 C4_1 C5_1 -27.82(18)
C8_2 Ti1 C4_1 C5_1 -64.88(14)
C3_2 Ti1 C4_1 C5_1 112.98(17)
C5_2 Ti1 C4_1 C5_1 -170.67(13)
C4_2 Ti1 C4_1 C5_1 156.27(12)
C7_2 Ti1 C4_1 C5_1 -99.48(13)
C6_2 Ti1 C4_1 C5_1 -135.46(13)
C3_1 Ti1 C4_1 C5_1 116.35(19)
C2_1 Ti1 C4_1 C5_1 78.79(14)
C3_1 C4_1 C5_1 C1_1 -0.2(2)
Ti1 C4_1 C5_1 C1_1 -63.50(14)
C3_1 C4_1 C5_1 Ti1 63.30(14)
C2_1 C1_1 C5_1 C4_1 -0.1(2)
Sn1 C1_1 C5_1 C4_1 179.78(14)
Ti1 C1_1 C5_1 C4_1 63.24(15)
C2_1 C1_1 C5_1 Ti1 -63.36(13)
Sn1 C1_1 C5_1 Ti1 116.54(13)
C2_2 Ti1 C5_1 C4_1 -166.44(13)
C1_2 Ti1 C5_1 C4_1 160.17(13)
C8_2 Ti1 C5_1 C4_1 123.66(13)
C3_2 Ti1 C5_1 C4_1 -126.33(15)
C5_2 Ti1 C5_1 C4_1 14.24(19)
C4_2 Ti1 C5_1 C4_1 -52.3(2)
C7_2 Ti1 C5_1 C4_1 87.59(14)
C6_2 Ti1 C5_1 C4_1 53.19(15)
C3_1 Ti1 C5_1 C4_1 -37.42(13)
C2_1 Ti1 C5_1 C4_1 -79.40(14)
C2_2 Ti1 C5_1 C1_1 -48.48(15)
C1_2 Ti1 C5_1 C1_1 -81.88(13)
C8_2 Ti1 C5_1 C1_1 -118.38(12)
C3_2 Ti1 C5_1 C1_1 -8.4(2)
C5_2 Ti1 C5_1 C1_1 132.19(14)
C4_2 Ti1 C5_1 C1_1 65.7(2)
C7_2 Ti1 C5_1 C1_1 -154.46(12)
C6_2 Ti1 C5_1 C1_1 171.14(12)
C3_1 Ti1 C5_1 C1_1 80.54(13)
C2_1 Ti1 C5_1 C1_1 38.55(12)
C4_1 Ti1 C5_1 C1_1 117.95(18)
C1_5 Sn2 C1_2 C2_2 62.52(15)
C1_6 Sn2 C1_2 C2_2 -179.96(13)
Sn1 Sn2 C1_2 C2_2 -58.18(14)
C1_5 Sn2 C1_2 C8_2 -130.13(15)
C1_6 Sn2 C1_2 C8_2 -12.60(17)
Sn1 Sn2 C1_2 C8_2 109.18(14)
C1_5 Sn2 C1_2 Ti1 144.31(11)
C1_6 Sn2 C1_2 Ti1 -98.17(12)
Sn1 Sn2 C1_2 Ti1 23.62(11)
C8_2 Ti1 C1_2 C2_2 -148.03(18)
C3_2 Ti1 C1_2 C2_2 -16.02(12)
C5_2 Ti1 C1_2 C2_2 -74.62(13)
C4_2 Ti1 C1_2 C2_2 -39.23(13)
C7_2 Ti1 C1_2 C2_2 -132.46(13)
C6_2 Ti1 C1_2 C2_2 -109.76(12)
C3_1 Ti1 C1_2 C2_2 89.6(2)
C5_1 Ti1 C1_2 C2_2 127.87(12)
C2_1 Ti1 C1_2 C2_2 66.64(14)
C4_1 Ti1 C1_2 C2_2 144.11(13)
C2_2 Ti1 C1_2 C8_2 148.03(18)
C3_2 Ti1 C1_2 C8_2 132.01(14)
C5_2 Ti1 C1_2 C8_2 73.41(14)
C4_2 Ti1 C1_2 C8_2 108.80(13)
C7_2 Ti1 C1_2 C8_2 15.57(12)
C6_2 Ti1 C1_2 C8_2 38.27(13)
C3_1 Ti1 C1_2 C8_2 -122.4(2)
C5_1 Ti1 C1_2 C8_2 -84.10(13)
C2_1 Ti1 C1_2 C8_2 -145.33(12)
C4_1 Ti1 C1_2 C8_2 -67.86(16)
C2_2 Ti1 C1_2 Sn2 -103.17(16)
C8_2 Ti1 C1_2 Sn2 108.80(17)
C3_2 Ti1 C1_2 Sn2 -119.19(13)
C5_2 Ti1 C1_2 Sn2 -177.79(10)
C4_2 Ti1 C1_2 Sn2 -142.40(11)
C7_2 Ti1 C1_2 Sn2 124.37(13)
C6_2 Ti1 C1_2 Sn2 147.07(11)
C3_1 Ti1 C1_2 Sn2 -13.6(3)
C5_1 Ti1 C1_2 Sn2 24.70(13)
C2_1 Ti1 C1_2 Sn2 -36.53(15)
C4_1 Ti1 C1_2 Sn2 40.94(17)
C8_2 C1_2 C2_2 C3_2 -5.3(4)
Sn2 C1_2 C2_2 C3_2 159.4(2)
Ti1 C1_2 C2_2 C3_2 37.0(2)
C8_2 C1_2 C2_2 Ti1 -42.3(2)
Sn2 C1_2 C2_2 Ti1 122.33(10)
C8_2 Ti1 C2_2 C1_2 19.61(12)
C3_2 Ti1 C2_2 C1_2 154.08(18)
C5_2 Ti1 C2_2 C1_2 114.82(12)
C4_2 Ti1 C2_2 C1_2 138.62(13)
C7_2 Ti1 C2_2 C1_2 44.51(13)
C6_2 Ti1 C2_2 C1_2 79.24(13)
C3_1 Ti1 C2_2 C1_2 -142.25(13)
C5_1 Ti1 C2_2 C1_2 -64.75(14)
C2_1 Ti1 C2_2 C1_2 -126.91(12)
C4_1 Ti1 C2_2 C1_2 -83.9(2)
C1_2 Ti1 C2_2 C3_2 -154.08(18)
C8_2 Ti1 C2_2 C3_2 -134.47(13)
C5_2 Ti1 C2_2 C3_2 -39.26(13)
C4_2 Ti1 C2_2 C3_2 -15.46(12)
C7_2 Ti1 C2_2 C3_2 -109.57(13)
C6_2 Ti1 C2_2 C3_2 -74.84(13)
C3_1 Ti1 C2_2 C3_2 63.67(16)
C5_1 Ti1 C2_2 C3_2 141.17(12)
C2_1 Ti1 C2_2 C3_2 79.01(13)
C4_1 Ti1 C2_2 C3_2 122.0(2)
C1_2 C2_2 C3_2 C4_2 -1.5(4)
Ti1 C2_2 C3_2 C4_2 35.5(2)
C1_2 C2_2 C3_2 Ti1 -37.0(2)
C2_2 Ti1 C3_2 C4_2 -154.74(19)
C1_2 Ti1 C3_2 C4_2 -138.75(14)
C8_2 Ti1 C3_2 C4_2 -112.31(13)
C5_2 Ti1 C3_2 C4_2 -16.53(12)
C7_2 Ti1 C3_2 C4_2 -76.67(13)
C6_2 Ti1 C3_2 C4_2 -41.57(13)
C3_1 Ti1 C3_2 C4_2 67.51(14)
C5_1 Ti1 C3_2 C4_2 138.01(14)
C2_1 Ti1 C3_2 C4_2 98.82(13)
C4_1 Ti1 C3_2 C4_2 69.7(2)
C1_2 Ti1 C3_2 C2_2 15.99(12)
C8_2 Ti1 C3_2 C2_2 42.43(13)
C5_2 Ti1 C3_2 C2_2 138.21(13)
C4_2 Ti1 C3_2 C2_2 154.74(19)
C7_2 Ti1 C3_2 C2_2 78.07(13)
C6_2 Ti1 C3_2 C2_2 113.17(12)
C3_1 Ti1 C3_2 C2_2 -137.75(12)
C5_1 Ti1 C3_2 C2_2 -67.25(18)
C2_1 Ti1 C3_2 C2_2 -106.45(12)
C4_1 Ti1 C3_2 C2_2 -135.60(16)
C2_2 C3_2 C4_2 C5_2 2.2(4)
Ti1 C3_2 C4_2 C5_2 37.4(2)
C2_2 C3_2 C4_2 Ti1 -35.2(2)
C2_2 Ti1 C4_2 C3_2 15.66(12)
C1_2 Ti1 C4_2 C3_2 39.21(13)
C8_2 Ti1 C4_2 C3_2 75.65(13)
C5_2 Ti1 C4_2 C3_2 153.04(19)
C7_2 Ti1 C4_2 C3_2 110.60(13)
C6_2 Ti1 C4_2 C3_2 135.26(14)
C3_1 Ti1 C4_2 C3_2 -121.50(13)
C5_1 Ti1 C4_2 C3_2 -108.6(2)
C2_1 Ti1 C4_2 C3_2 -85.17(13)
C4_1 Ti1 C4_2 C3_2 -143.74(12)
C2_2 Ti1 C4_2 C5_2 -137.38(14)
C1_2 Ti1 C4_2 C5_2 -113.83(13)
C8_2 Ti1 C4_2 C5_2 -77.39(13)
C3_2 Ti1 C4_2 C5_2 -153.04(19)
C7_2 Ti1 C4_2 C5_2 -42.44(13)
C6_2 Ti1 C4_2 C5_2 -17.79(12)
C3_1 Ti1 C4_2 C5_2 85.46(13)
C5_1 Ti1 C4_2 C5_2 98.4(2)
C2_1 Ti1 C4_2 C5_2 121.79(13)
C4_1 Ti1 C4_2 C5_2 63.21(15)
C3_2 C4_2 C5_2 C6_2 3.1(4)
Ti1 C4_2 C5_2 C6_2 40.4(2)
C3_2 C4_2 C5_2 Ti1 -37.3(2)
C2_2 Ti1 C5_2 C6_2 -110.64(13)
C1_2 Ti1 C5_2 C6_2 -75.09(14)
C8_2 Ti1 C5_2 C6_2 -39.96(13)
C3_2 Ti1 C5_2 C6_2 -134.37(14)
C4_2 Ti1 C5_2 C6_2 -150.90(19)
C7_2 Ti1 C5_2 C6_2 -16.61(12)
C3_1 Ti1 C5_2 C6_2 111.51(13)
C5_1 Ti1 C5_2 C6_2 68.78(17)
C2_1 Ti1 C5_2 C6_2 140.84(12)
C4_1 Ti1 C5_2 C6_2 77.39(14)
C2_2 Ti1 C5_2 C4_2 40.27(13)
C1_2 Ti1 C5_2 C4_2 75.81(13)
C8_2 Ti1 C5_2 C4_2 110.95(13)
C3_2 Ti1 C5_2 C4_2 16.54(12)
C7_2 Ti1 C5_2 C4_2 134.29(14)
C6_2 Ti1 C5_2 C4_2 150.90(19)
C3_1 Ti1 C5_2 C4_2 -97.59(13)
C5_1 Ti1 C5_2 C4_2 -140.31(13)
C2_1 Ti1 C5_2 C4_2 -68.26(14)
C4_1 Ti1 C5_2 C4_2 -131.71(13)
C4_2 C5_2 C6_2 C7_2 -2.5(4)
Ti1 C5_2 C6_2 C7_2 37.8(2)
C4_2 C5_2 C6_2 Ti1 -40.3(2)
C2_2 Ti1 C6_2 C7_2 -74.80(14)
C1_2 Ti1 C6_2 C7_2 -38.42(14)
C8_2 Ti1 C6_2 C7_2 -15.36(13)
C3_2 Ti1 C6_2 C7_2 -110.27(13)
C5_2 Ti1 C6_2 C7_2 -152.8(2)
C4_2 Ti1 C6_2 C7_2 -134.97(14)
C3_1 Ti1 C6_2 C7_2 133.30(13)
C5_1 Ti1 C6_2 C7_2 70.01(15)
C2_1 Ti1 C6_2 C7_2 146.26(13)
C4_1 Ti1 C6_2 C7_2 98.17(14)
C2_2 Ti1 C6_2 C5_2 78.00(13)
C1_2 Ti1 C6_2 C5_2 114.37(13)
C8_2 Ti1 C6_2 C5_2 137.44(14)
C3_2 Ti1 C6_2 C5_2 42.52(13)
C4_2 Ti1 C6_2 C5_2 17.82(12)
C7_2 Ti1 C6_2 C5_2 152.8(2)
C3_1 Ti1 C6_2 C5_2 -73.90(13)
C5_1 Ti1 C6_2 C5_2 -137.20(13)
C2_1 Ti1 C6_2 C5_2 -60.94(17)
C4_1 Ti1 C6_2 C5_2 -109.03(13)
C5_2 C6_2 C7_2 C8_2 -2.8(5)
Ti1 C6_2 C7_2 C8_2 34.9(3)
C5_2 C6_2 C7_2 Ti1 -37.7(2)
C2_2 Ti1 C7_2 C6_2 113.12(13)
C1_2 Ti1 C7_2 C6_2 139.42(15)
C8_2 Ti1 C7_2 C6_2 155.1(2)
C3_2 Ti1 C7_2 C6_2 77.06(14)
C5_2 Ti1 C7_2 C6_2 16.68(13)
C4_2 Ti1 C7_2 C6_2 41.80(14)
C3_1 Ti1 C7_2 C6_2 -61.10(16)
C5_1 Ti1 C7_2 C6_2 -122.78(13)
C2_1 Ti1 C7_2 C6_2 -90.5(2)
C4_1 Ti1 C7_2 C6_2 -86.35(14)
C2_2 Ti1 C7_2 C8_2 -41.96(14)
C1_2 Ti1 C7_2 C8_2 -15.66(12)
C3_2 Ti1 C7_2 C8_2 -78.02(14)
C5_2 Ti1 C7_2 C8_2 -138.40(15)
C4_2 Ti1 C7_2 C8_2 -113.29(13)
C6_2 Ti1 C7_2 C8_2 -155.1(2)
C3_1 Ti1 C7_2 C8_2 143.82(13)
C5_1 Ti1 C7_2 C8_2 82.14(14)
C2_1 Ti1 C7_2 C8_2 114.5(2)
C4_1 Ti1 C7_2 C8_2 118.57(13)
C6_2 C7_2 C8_2 C1_2 0.8(5)
Ti1 C7_2 C8_2 C1_2 36.0(3)
C6_2 C7_2 C8_2 Ti1 -35.1(3)
C2_2 C1_2 C8_2 C7_2 5.9(4)
Sn2 C1_2 C8_2 C7_2 -158.3(2)
Ti1 C1_2 C8_2 C7_2 -36.2(3)
C2_2 C1_2 C8_2 Ti1 42.1(2)
Sn2 C1_2 C8_2 Ti1 -122.05(11)
C2_2 Ti1 C8_2 C7_2 134.98(14)
C1_2 Ti1 C8_2 C7_2 154.6(2)
C3_2 Ti1 C8_2 C7_2 109.55(13)
C5_2 Ti1 C8_2 C7_2 38.91(14)
C4_2 Ti1 C8_2 C7_2 74.41(14)
C6_2 Ti1 C8_2 C7_2 15.22(13)
C3_1 Ti1 C8_2 C7_2 -70.1(2)
C5_1 Ti1 C8_2 C7_2 -103.84(13)
C2_1 Ti1 C8_2 C7_2 -142.42(15)
C4_1 Ti1 C8_2 C7_2 -71.54(14)
C2_2 Ti1 C8_2 C1_2 -19.66(12)
C3_2 Ti1 C8_2 C1_2 -45.09(13)
C5_2 Ti1 C8_2 C1_2 -115.73(13)
C4_2 Ti1 C8_2 C1_2 -80.23(13)
C7_2 Ti1 C8_2 C1_2 -154.6(2)
C6_2 Ti1 C8_2 C1_2 -139.42(14)
C3_1 Ti1 C8_2 C1_2 135.24(16)
C5_1 Ti1 C8_2 C1_2 101.52(13)
C2_1 Ti1 C8_2 C1_2 62.94(19)
C4_1 Ti1 C8_2 C1_2 133.82(12)
C1_1 Sn1 C1_3 C4_3 179.90(15)
C1_4 Sn1 C1_3 C4_3 -70.62(17)
Sn2 Sn1 C1_3 C4_3 71.93(16)
C1_1 Sn1 C1_3 C2_3 58.50(16)
C1_4 Sn1 C1_3 C2_3 167.97(15)
Sn2 Sn1 C1_3 C2_3 -49.47(17)
C1_1 Sn1 C1_3 C3_3 -60.57(15)
C1_4 Sn1 C1_3 C3_3 48.90(16)
Sn2 Sn1 C1_3 C3_3 -168.54(12)
C1_1 Sn1 C1_4 C3_4 153.57(15)
C1_3 Sn1 C1_4 C3_4 41.48(17)
Sn2 Sn1 C1_4 C3_4 -101.24(14)
C1_1 Sn1 C1_4 C4_4 -86.23(16)
C1_3 Sn1 C1_4 C4_4 161.67(15)
Sn2 Sn1 C1_4 C4_4 18.96(17)
C1_1 Sn1 C1_4 C2_4 32.65(16)
C1_3 Sn1 C1_4 C2_4 -79.44(16)
Sn2 Sn1 C1_4 C2_4 137.84(13)
C1_2 Sn2 C1_5 C3_5 26.07(16)
C1_6 Sn2 C1_5 C3_5 -90.75(15)
Sn1 Sn2 C1_5 C3_5 125.95(13)
C1_2 Sn2 C1_5 C2_5 -94.17(17)
C1_6 Sn2 C1_5 C2_5 149.01(16)
Sn1 Sn2 C1_5 C2_5 5.71(19)
C1_2 Sn2 C1_5 C4_5 144.66(16)
C1_6 Sn2 C1_5 C4_5 27.84(18)
Sn1 Sn2 C1_5 C4_5 -115.45(15)
C1_2 Sn2 C1_6 C2_6 61.67(16)
C1_5 Sn2 C1_6 C2_6 174.01(14)
Sn1 Sn2 C1_6 C2_6 -42.51(16)
C1_2 Sn2 C1_6 C4_6 -59.60(15)
C1_5 Sn2 C1_6 C4_6 52.74(16)
Sn1 Sn2 C1_6 C4_6 -163.78(11)
C1_2 Sn2 C1_6 C3_6 -178.46(13)
C1_5 Sn2 C1_6 C3_6 -66.12(16)
Sn1 Sn2 C1_6 C3_6 77.36(14)
C1_7 Sn3 Sn4 C1_11 -94.63(8)
C1_10 Sn3 Sn4 C1_11 149.77(9)
C1_9 Sn3 Sn4 C1_11 17.25(9)
C1_7 Sn3 Sn4 C1_8 18.78(8)
C1_10 Sn3 Sn4 C1_8 -96.82(9)
C1_9 Sn3 Sn4 C1_8 130.67(9)
C1_7 Sn3 Sn4 C1_12 130.92(9)
C1_10 Sn3 Sn4 C1_12 15.31(10)
C1_9 Sn3 Sn4 C1_12 -117.20(10)
C1_10 Sn3 C1_7 C5_7 5.8(2)
C1_9 Sn3 C1_7 C5_7 124.53(18)
Sn4 Sn3 C1_7 C5_7 -112.70(17)
C1_10 Sn3 C1_7 C2_7 -174.63(16)
C1_9 Sn3 C1_7 C2_7 -55.88(18)
Sn4 Sn3 C1_7 C2_7 66.89(17)
C1_10 Sn3 C1_7 Ti2 97.09(12)
C1_9 Sn3 C1_7 Ti2 -144.16(11)
Sn4 Sn3 C1_7 Ti2 -21.39(10)
C8_8 Ti2 C1_7 C5_7 102.06(13)
C2_8 Ti2 C1_7 C5_7 173.44(12)
C3_8 Ti2 C1_7 C5_7 -152.32(12)
C7_8 Ti2 C1_7 C5_7 67.44(13)
C4_8 Ti2 C1_7 C5_7 -104.63(18)
C1_8 Ti2 C1_7 C5_7 138.71(12)
C5_8 Ti2 C1_7 C5_7 -22.0(2)
C6_8 Ti2 C1_7 C5_7 32.01(16)
C2_7 Ti2 C1_7 C5_7 -114.77(17)
C3_7 Ti2 C1_7 C5_7 -78.09(13)
C4_7 Ti2 C1_7 C5_7 -36.92(12)
C8_8 Ti2 C1_7 C2_7 -143.17(13)
C2_8 Ti2 C1_7 C2_7 -71.79(13)
C3_8 Ti2 C1_7 C2_7 -37.55(16)
C7_8 Ti2 C1_7 C2_7 -177.78(12)
C4_8 Ti2 C1_7 C2_7 10.1(2)
C1_8 Ti2 C1_7 C2_7 -106.52(13)
C5_8 Ti2 C1_7 C2_7 92.8(2)
C6_8 Ti2 C1_7 C2_7 146.78(13)
C5_7 Ti2 C1_7 C2_7 114.77(17)
C3_7 Ti2 C1_7 C2_7 36.68(13)
C4_7 Ti2 C1_7 C2_7 77.85(14)
C8_8 Ti2 C1_7 Sn3 -23.28(12)
C2_8 Ti2 C1_7 Sn3 48.10(12)
C3_8 Ti2 C1_7 Sn3 82.34(13)
C7_8 Ti2 C1_7 Sn3 -57.90(12)
C4_8 Ti2 C1_7 Sn3 130.03(14)
C1_8 Ti2 C1_7 Sn3 13.37(11)
C5_8 Ti2 C1_7 Sn3 -147.33(15)
C6_8 Ti2 C1_7 Sn3 -93.33(13)
C2_7 Ti2 C1_7 Sn3 119.89(17)
C5_7 Ti2 C1_7 Sn3 -125.34(17)
C3_7 Ti2 C1_7 Sn3 156.56(14)
C4_7 Ti2 C1_7 Sn3 -162.26(14)
C5_7 C1_7 C2_7 C3_7 -0.2(2)
Sn3 C1_7 C2_7 C3_7 -179.85(14)
Ti2 C1_7 C2_7 C3_7 -63.59(15)
C5_7 C1_7 C2_7 Ti2 63.41(13)
Sn3 C1_7 C2_7 Ti2 -116.26(14)
C8_8 Ti2 C2_7 C3_7 164.16(13)
C2_8 Ti2 C2_7 C3_7 -127.48(14)
C3_8 Ti2 C2_7 C3_7 -90.96(14)
C7_8 Ti2 C2_7 C3_7 121.46(17)
C4_8 Ti2 C2_7 C3_7 -57.07(15)
C1_8 Ti2 C2_7 C3_7 -163.09(13)
C5_8 Ti2 C2_7 C3_7 -21.51(19)
C6_8 Ti2 C2_7 C3_7 38.2(3)
C5_7 Ti2 C2_7 C3_7 79.10(14)
C4_7 Ti2 C2_7 C3_7 37.24(13)
C8_8 Ti2 C2_7 C1_7 46.66(15)
C2_8 Ti2 C2_7 C1_7 115.02(13)
C3_8 Ti2 C2_7 C1_7 151.54(12)
C7_8 Ti2 C2_7 C1_7 4.0(2)
C4_8 Ti2 C2_7 C1_7 -174.57(12)
C1_8 Ti2 C2_7 C1_7 79.41(13)
C5_8 Ti2 C2_7 C1_7 -139.01(13)
C6_8 Ti2 C2_7 C1_7 -79.3(2)
C5_7 Ti2 C2_7 C1_7 -38.40(12)
C3_7 Ti2 C2_7 C1_7 -117.50(19)
C4_7 Ti2 C2_7 C1_7 -80.26(13)
C1_7 C2_7 C3_7 C4_7 -0.1(2)
Ti2 C2_7 C3_7 C4_7 -63.81(15)
C1_7 C2_7 C3_7 Ti2 63.67(14)
C8_8 Ti2 C3_7 C4_7 79.7(3)
C2_8 Ti2 C3_7 C4_7 176.78(12)
C3_8 Ti2 C3_7 C4_7 -149.36(13)
C7_8 Ti2 C3_7 C4_7 -6.3(2)
C4_8 Ti2 C3_7 C4_7 -113.32(14)
C1_8 Ti2 C3_7 C4_7 141.03(13)
C5_8 Ti2 C3_7 C4_7 -78.42(14)
C6_8 Ti2 C3_7 C4_7 -46.23(16)
C2_7 Ti2 C3_7 C4_7 116.37(19)
C5_7 Ti2 C3_7 C4_7 37.26(13)
C8_8 Ti2 C3_7 C2_7 -36.7(3)
C2_8 Ti2 C3_7 C2_7 60.40(15)
C3_8 Ti2 C3_7 C2_7 94.27(14)
C7_8 Ti2 C3_7 C2_7 -122.67(17)
C4_8 Ti2 C3_7 C2_7 130.31(14)
C1_8 Ti2 C3_7 C2_7 24.66(19)
C5_8 Ti2 C3_7 C2_7 165.21(13)
C6_8 Ti2 C3_7 C2_7 -162.60(13)
C5_7 Ti2 C3_7 C2_7 -79.12(14)
C4_7 Ti2 C3_7 C2_7 -116.37(19)
C2_7 C3_7 C4_7 C5_7 0.4(2)
Ti2 C3_7 C4_7 C5_7 -62.98(14)
C2_7 C3_7 C4_7 Ti2 63.39(15)
C8_8 Ti2 C4_7 C3_7 -148.29(13)
C2_8 Ti2 C4_7 C3_7 -5.9(2)
C3_8 Ti2 C4_7 C3_7 39.28(16)
C7_8 Ti2 C4_7 C3_7 176.42(13)
C4_8 Ti2 C4_7 C3_7 72.39(14)
C1_8 Ti2 C4_7 C3_7 -89.9(2)
C5_8 Ti2 C4_7 C3_7 106.96(14)
C6_8 Ti2 C4_7 C3_7 142.88(13)
C2_7 Ti2 C4_7 C3_7 -37.51(13)
C5_7 Ti2 C4_7 C3_7 -116.91(19)
C8_8 Ti2 C4_7 C5_7 -31.38(18)
C2_8 Ti2 C4_7 C5_7 111.04(18)
C3_8 Ti2 C4_7 C5_7 156.19(12)
C7_8 Ti2 C4_7 C5_7 -66.67(14)
C4_8 Ti2 C4_7 C5_7 -170.70(13)
C1_8 Ti2 C4_7 C5_7 27.0(3)
C5_8 Ti2 C4_7 C5_7 -136.13(13)
C6_8 Ti2 C4_7 C5_7 -100.21(13)
C2_7 Ti2 C4_7 C5_7 79.40(14)
C3_7 Ti2 C4_7 C5_7 116.91(19)
C3_7 C4_7 C5_7 C1_7 -0.5(2)
Ti2 C4_7 C5_7 C1_7 -63.74(14)
C3_7 C4_7 C5_7 Ti2 63.22(15)
C2_7 C1_7 C5_7 C4_7 0.4(2)
Sn3 C1_7 C5_7 C4_7 -179.92(14)
Ti2 C1_7 C5_7 C4_7 63.74(14)
C2_7 C1_7 C5_7 Ti2 -63.32(13)
Sn3 C1_7 C5_7 Ti2 116.34(15)
C8_8 Ti2 C5_7 C4_7 158.06(13)
C2_8 Ti2 C5_7 C4_7 -127.72(15)
C3_8 Ti2 C5_7 C4_7 -53.5(2)
C7_8 Ti2 C5_7 C4_7 121.80(13)
C4_8 Ti2 C5_7 C4_7 14.30(19)
C1_8 Ti2 C5_7 C4_7 -166.99(12)
C5_8 Ti2 C5_7 C4_7 51.94(15)
C6_8 Ti2 C5_7 C4_7 85.78(14)
C2_7 Ti2 C5_7 C4_7 -78.69(14)
C3_7 Ti2 C5_7 C4_7 -36.94(13)
C8_8 Ti2 C5_7 C1_7 -84.82(13)
C2_8 Ti2 C5_7 C1_7 -10.60(19)
C3_8 Ti2 C5_7 C1_7 63.6(2)
C7_8 Ti2 C5_7 C1_7 -121.08(12)
C4_8 Ti2 C5_7 C1_7 131.42(14)
C1_8 Ti2 C5_7 C1_7 -49.87(14)
C5_8 Ti2 C5_7 C1_7 169.06(12)
C6_8 Ti2 C5_7 C1_7 -157.10(12)
C2_7 Ti2 C5_7 C1_7 38.43(12)
C3_7 Ti2 C5_7 C1_7 80.18(13)
C4_7 Ti2 C5_7 C1_7 117.12(18)
C1_11 Sn4 C1_8 C2_8 16.80(17)
C1_12 Sn4 C1_8 C2_8 136.28(15)
Sn3 Sn4 C1_8 C2_8 -100.43(14)
C1_11 Sn4 C1_8 C8_8 -177.54(13)
C1_12 Sn4 C1_8 C8_8 -58.07(15)
Sn3 Sn4 C1_8 C8_8 65.22(13)
C1_11 Sn4 C1_8 Ti2 101.66(12)
C1_12 Sn4 C1_8 Ti2 -138.86(11)
Sn3 Sn4 C1_8 Ti2 -15.57(11)
C8_8 Ti2 C1_8 C2_8 -149.65(18)
C3_8 Ti2 C1_8 C2_8 -16.18(12)
C7_8 Ti2 C1_8 C2_8 -133.69(13)
C4_8 Ti2 C1_8 C2_8 -39.93(13)
C5_8 Ti2 C1_8 C2_8 -75.07(13)
C6_8 Ti2 C1_8 C2_8 -110.20(12)
C2_7 Ti2 C1_8 C2_8 78.27(13)
C5_7 Ti2 C1_8 C2_8 140.89(12)
C3_7 Ti2 C1_8 C2_8 63.72(16)
C4_7 Ti2 C1_8 C2_8 122.87(19)
C2_8 Ti2 C1_8 C8_8 149.65(18)
C3_8 Ti2 C1_8 C8_8 133.47(13)
C7_8 Ti2 C1_8 C8_8 15.96(12)
C4_8 Ti2 C1_8 C8_8 109.72(12)
C5_8 Ti2 C1_8 C8_8 74.58(13)
C6_8 Ti2 C1_8 C8_8 39.45(13)
C2_7 Ti2 C1_8 C8_8 -132.08(12)
C5_7 Ti2 C1_8 C8_8 -69.45(14)
C3_7 Ti2 C1_8 C8_8 -146.63(13)
C4_7 Ti2 C1_8 C8_8 -87.5(2)
C8_8 Ti2 C1_8 Sn4 101.78(16)
C2_8 Ti2 C1_8 Sn4 -108.56(17)
C3_8 Ti2 C1_8 Sn4 -124.74(13)
C7_8 Ti2 C1_8 Sn4 117.75(13)
C4_8 Ti2 C1_8 Sn4 -148.49(11)
C5_8 Ti2 C1_8 Sn4 176.36(11)
C6_8 Ti2 C1_8 Sn4 141.24(11)
C2_7 Ti2 C1_8 Sn4 -30.29(13)
C5_7 Ti2 C1_8 Sn4 32.33(15)
C3_7 Ti2 C1_8 Sn4 -44.85(17)
C4_7 Ti2 C1_8 Sn4 14.3(3)
C8_8 C1_8 C2_8 C3_8 -2.3(4)
Sn4 C1_8 C2_8 C3_8 159.6(2)
Ti2 C1_8 C2_8 C3_8 37.3(2)
C8_8 C1_8 C2_8 Ti2 -39.7(2)
Sn4 C1_8 C2_8 Ti2 122.24(11)
C8_8 Ti2 C2_8 C1_8 18.67(11)
C3_8 Ti2 C2_8 C1_8 153.78(19)
C7_8 Ti2 C2_8 C1_8 43.50(13)
C4_8 Ti2 C2_8 C1_8 137.63(13)
C5_8 Ti2 C2_8 C1_8 113.69(12)
C6_8 Ti2 C2_8 C1_8 78.57(13)
C2_7 Ti2 C2_8 C1_8 -107.43(12)
C5_7 Ti2 C2_8 C1_8 -66.61(17)
C3_7 Ti2 C2_8 C1_8 -138.12(12)
C4_7 Ti2 C2_8 C1_8 -134.38(16)
C8_8 Ti2 C2_8 C3_8 -135.11(14)
C7_8 Ti2 C2_8 C3_8 -110.28(13)
C4_8 Ti2 C2_8 C3_8 -16.15(12)
C1_8 Ti2 C2_8 C3_8 -153.78(19)
C5_8 Ti2 C2_8 C3_8 -40.09(13)
C6_8 Ti2 C2_8 C3_8 -75.22(13)
C2_7 Ti2 C2_8 C3_8 98.78(13)
C5_7 Ti2 C2_8 C3_8 139.60(14)
C3_7 Ti2 C2_8 C3_8 68.10(14)
C4_7 Ti2 C2_8 C3_8 71.8(2)
C1_8 C2_8 C3_8 C4_8 -0.3(4)
Ti2 C2_8 C3_8 C4_8 37.1(2)
C1_8 C2_8 C3_8 Ti2 -37.5(2)
C8_8 Ti2 C3_8 C4_8 -111.71(13)
C2_8 Ti2 C3_8 C4_8 -153.62(19)
C7_8 Ti2 C3_8 C4_8 -75.93(13)
C1_8 Ti2 C3_8 C4_8 -137.51(14)
C5_8 Ti2 C3_8 C4_8 -16.47(12)
C6_8 Ti2 C3_8 C4_8 -40.80(13)
C2_7 Ti2 C3_8 C4_8 120.97(13)
C5_7 Ti2 C3_8 C4_8 99.1(2)
C3_7 Ti2 C3_8 C4_8 84.78(13)
C4_7 Ti2 C3_8 C4_8 62.98(15)
C8_8 Ti2 C3_8 C2_8 41.91(13)
C7_8 Ti2 C3_8 C2_8 77.69(13)
C4_8 Ti2 C3_8 C2_8 153.62(19)
C1_8 Ti2 C3_8 C2_8 16.11(12)
C5_8 Ti2 C3_8 C2_8 137.15(14)
C6_8 Ti2 C3_8 C2_8 112.82(13)
C2_7 Ti2 C3_8 C2_8 -85.41(13)
C5_7 Ti2 C3_8 C2_8 -107.2(2)
C3_7 Ti2 C3_8 C2_8 -121.59(13)
C4_7 Ti2 C3_8 C2_8 -143.40(12)
C2_8 C3_8 C4_8 C5_8 0.8(4)
Ti2 C3_8 C4_8 C5_8 37.7(2)
C2_8 C3_8 C4_8 Ti2 -36.9(2)
C8_8 Ti2 C4_8 C5_8 -76.74(13)
C2_8 Ti2 C4_8 C5_8 -136.74(14)
C3_8 Ti2 C4_8 C5_8 -153.04(19)
C7_8 Ti2 C4_8 C5_8 -41.43(13)
C1_8 Ti2 C4_8 C5_8 -112.92(13)
C6_8 Ti2 C4_8 C5_8 -16.94(12)
C2_7 Ti2 C4_8 C5_8 137.81(13)
C5_7 Ti2 C4_8 C5_8 65.95(17)
C3_7 Ti2 C4_8 C5_8 108.33(13)
C4_7 Ti2 C4_8 C5_8 74.60(14)
C8_8 Ti2 C4_8 C3_8 76.30(13)
C2_8 Ti2 C4_8 C3_8 16.30(12)
C7_8 Ti2 C4_8 C3_8 111.61(13)
C1_8 Ti2 C4_8 C3_8 40.12(13)
C5_8 Ti2 C4_8 C3_8 153.04(19)
C6_8 Ti2 C4_8 C3_8 136.09(14)
C2_7 Ti2 C4_8 C3_8 -69.15(14)
C5_7 Ti2 C4_8 C3_8 -141.01(14)
C3_7 Ti2 C4_8 C3_8 -98.63(13)
C4_7 Ti2 C4_8 C3_8 -132.36(13)
C3_8 C4_8 C5_8 C6_8 1.2(4)
Ti2 C4_8 C5_8 C6_8 38.7(2)
C3_8 C4_8 C5_8 Ti2 -37.5(2)
C8_8 Ti2 C5_8 C6_8 -40.91(13)
C2_8 Ti2 C5_8 C6_8 -111.58(13)
C3_8 Ti2 C5_8 C6_8 -135.69(14)
C7_8 Ti2 C5_8 C6_8 -16.84(12)
C4_8 Ti2 C5_8 C6_8 -152.25(19)
C1_8 Ti2 C5_8 C6_8 -76.26(13)
C2_7 Ti2 C5_8 C6_8 143.76(13)
C5_7 Ti2 C5_8 C6_8 68.63(14)
C3_7 Ti2 C5_8 C6_8 131.03(13)
C4_7 Ti2 C5_8 C6_8 96.18(13)
C8_8 Ti2 C5_8 C4_8 111.34(13)
C2_8 Ti2 C5_8 C4_8 40.67(13)
C3_8 Ti2 C5_8 C4_8 16.56(12)
C7_8 Ti2 C5_8 C4_8 135.40(14)
C1_8 Ti2 C5_8 C4_8 75.99(14)
C6_8 Ti2 C5_8 C4_8 152.25(19)
C2_7 Ti2 C5_8 C4_8 -63.99(17)
C5_7 Ti2 C5_8 C4_8 -139.13(12)
C3_7 Ti2 C5_8 C4_8 -76.73(14)
C4_7 Ti2 C5_8 C4_8 -111.57(13)
C4_8 C5_8 C6_8 C7_8 -0.6(4)
Ti2 C5_8 C6_8 C7_8 38.0(2)
C4_8 C5_8 C6_8 Ti2 -38.6(2)
C8_8 Ti2 C6_8 C5_8 136.39(14)
C2_8 Ti2 C6_8 C5_8 76.71(13)
C3_8 Ti2 C6_8 C5_8 41.30(13)
C7_8 Ti2 C6_8 C5_8 152.51(19)
C4_8 Ti2 C6_8 C5_8 16.98(12)
C1_8 Ti2 C6_8 C5_8 112.71(13)
C2_7 Ti2 C6_8 C5_8 -88.2(2)
C5_7 Ti2 C6_8 C5_8 -123.43(13)
C3_7 Ti2 C6_8 C5_8 -62.33(15)
C4_7 Ti2 C6_8 C5_8 -87.36(13)
C8_8 Ti2 C6_8 C7_8 -16.12(12)
C2_8 Ti2 C6_8 C7_8 -75.80(13)
C3_8 Ti2 C6_8 C7_8 -111.21(13)
C4_8 Ti2 C6_8 C7_8 -135.53(14)
C1_8 Ti2 C6_8 C7_8 -39.80(13)
C5_8 Ti2 C6_8 C7_8 -152.51(19)
C2_7 Ti2 C6_8 C7_8 119.3(2)
C5_7 Ti2 C6_8 C7_8 84.06(13)
C3_7 Ti2 C6_8 C7_8 145.16(12)
C4_7 Ti2 C6_8 C7_8 120.13(13)
C5_8 C6_8 C7_8 C8_8 -1.8(4)
Ti2 C6_8 C7_8 C8_8 36.3(2)
C5_8 C6_8 C7_8 Ti2 -38.1(2)
C8_8 Ti2 C7_8 C6_8 153.90(19)
C2_8 Ti2 C7_8 C6_8 112.31(13)
C3_8 Ti2 C7_8 C6_8 76.43(13)
C4_8 Ti2 C7_8 C6_8 41.27(13)
C1_8 Ti2 C7_8 C6_8 137.91(14)
C5_8 Ti2 C7_8 C6_8 16.78(12)
C2_7 Ti2 C7_8 C6_8 -137.38(16)
C5_7 Ti2 C7_8 C6_8 -101.59(13)
C3_7 Ti2 C7_8 C6_8 -64.9(2)
C4_7 Ti2 C7_8 C6_8 -68.84(14)
C2_8 Ti2 C7_8 C8_8 -41.59(13)
C3_8 Ti2 C7_8 C8_8 -77.47(13)
C4_8 Ti2 C7_8 C8_8 -112.63(13)
C1_8 Ti2 C7_8 C8_8 -15.99(12)
C5_8 Ti2 C7_8 C8_8 -137.12(14)
C6_8 Ti2 C7_8 C8_8 -153.90(19)
C2_7 Ti2 C7_8 C8_8 68.72(19)
C5_7 Ti2 C7_8 C8_8 104.51(13)
C3_7 Ti2 C7_8 C8_8 141.24(15)
C4_7 Ti2 C7_8 C8_8 137.26(12)
C6_8 C7_8 C8_8 C1_8 0.9(4)
Ti2 C7_8 C8_8 C1_8 37.6(2)
C6_8 C7_8 C8_8 Ti2 -36.7(2)
C2_8 C1_8 C8_8 C7_8 2.2(4)
Sn4 C1_8 C8_8 C7_8 -160.4(2)
Ti2 C1_8 C8_8 C7_8 -37.5(2)
C2_8 C1_8 C8_8 Ti2 39.8(2)
Sn4 C1_8 C8_8 Ti2 -122.85(10)
C2_8 Ti2 C8_8 C7_8 135.49(14)
C3_8 Ti2 C8_8 C7_8 110.44(13)
C4_8 Ti2 C8_8 C7_8 75.17(13)
C1_8 Ti2 C8_8 C7_8 154.08(18)
C5_8 Ti2 C8_8 C7_8 39.99(13)
C6_8 Ti2 C8_8 C7_8 15.95(12)
C2_7 Ti2 C8_8 C7_8 -143.89(12)
C5_7 Ti2 C8_8 C7_8 -81.76(13)
C3_7 Ti2 C8_8 C7_8 -118.5(2)
C4_7 Ti2 C8_8 C7_8 -63.48(16)
C2_8 Ti2 C8_8 C1_8 -18.60(11)
C3_8 Ti2 C8_8 C1_8 -43.64(13)
C7_8 Ti2 C8_8 C1_8 -154.08(18)
C4_8 Ti2 C8_8 C1_8 -78.92(13)
C5_8 Ti2 C8_8 C1_8 -114.09(12)
C6_8 Ti2 C8_8 C1_8 -138.13(13)
C2_7 Ti2 C8_8 C1_8 62.03(14)
C5_7 Ti2 C8_8 C1_8 124.16(12)
C3_7 Ti2 C8_8 C1_8 87.4(2)
C4_7 Ti2 C8_8 C1_8 142.43(13)
C1_7 Sn3 C1_9 C2_9 28.83(17)
C1_10 Sn3 C1_9 C2_9 146.64(15)
Sn4 Sn3 C1_9 C2_9 -79.81(16)
C1_7 Sn3 C1_9 C3_9 150.17(16)
C1_10 Sn3 C1_9 C3_9 -92.02(18)
Sn4 Sn3 C1_9 C3_9 41.53(19)
C1_7 Sn3 C1_9 C4_9 -90.17(17)
C1_10 Sn3 C1_9 C4_9 27.64(19)
Sn4 Sn3 C1_9 C4_9 161.18(14)
C1_7 Sn3 C1_10 C2_10 -69.27(18)
C1_9 Sn3 C1_10 C2_10 175.98(17)
Sn4 Sn3 C1_10 C2_10 39.75(19)
C1_7 Sn3 C1_10 C4_10 171.16(15)
C1_9 Sn3 C1_10 C4_10 56.40(18)
Sn4 Sn3 C1_10 C4_10 -79.83(16)
C1_7 Sn3 C1_10 C3_10 51.07(19)
C1_9 Sn3 C1_10 C3_10 -63.68(19)
Sn4 Sn3 C1_10 C3_10 160.09(16)
C1_8 Sn4 C1_11 C2_11 -69.73(16)
C1_12 Sn4 C1_11 C2_11 172.60(14)
Sn3 Sn4 C1_11 C2_11 33.55(16)
C1_8 Sn4 C1_11 C3_11 52.41(16)
C1_12 Sn4 C1_11 C3_11 -65.26(16)
Sn3 Sn4 C1_11 C3_11 155.69(13)
C1_8 Sn4 C1_11 C4_11 172.63(13)
C1_12 Sn4 C1_11 C4_11 54.96(16)
Sn3 Sn4 C1_11 C4_11 -84.09(14)
C1_11 Sn4 C1_12 C2_12 153.10(19)
C1_8 Sn4 C1_12 C2_12 33.8(2)
Sn3 Sn4 C1_12 C2_12 -70.8(2)
C1_11 Sn4 C1_12 C4_12 29.81(19)
C1_8 Sn4 C1_12 C4_12 -89.45(18)
Sn3 Sn4 C1_12 C4_12 165.94(15)
C1_11 Sn4 C1_12 C3_12 -86.52(18)
C1_8 Sn4 C1_12 C3_12 154.21(17)
Sn3 Sn4 C1_12 C3_12 49.61(18)
